data_7247990
loop_
_publ_author_name
'Takahara, Kazuma'
'Horino, Yuki'
'Wada, Koki'
'Sakata, Hiromu'
'Tomita, Daichi'
'Sunatsuki, Yukinari'
'Isobe, Hiroshi'
'Kojima, Masaaki'
'Suzuki, Takayoshi'

_publ_section_title
;
 The effect of solvent molecules on crystallisation of heterotrinuclear
 MII--TbIII--MII complexes with tripodal nonadentate ligands
;
_journal_issue 7
_journal_name_full CrystEngComm
_journal_page_first 1004
_journal_page_last 1014
_journal_paper_doi 10.1039/D3CE01192E
_journal_volume 26
_journal_year 2024
_chemical_absolute_configuration 'CHOOSE rm ad rmad syn or unk'
_chemical_formula_moiety 'C62 H64 Cl12 Mn2 N7 O15 Tb'
_chemical_formula_sum 'C62 H64 Cl12 Mn2 N7 O15 Tb'
_chemical_formula_weight 1841.46
_space_group_crystal_system monoclinic
_space_group_IT_number 4
_space_group_name_Hall 'P 2yb'
_space_group_name_H-M_alt 'P 1 21 1'
_atom_sites_solution_hydrogens geom
_atom_sites_solution_primary direct
_atom_sites_solution_secondary difmap
_audit_update_record
;
2023-10-25 deposited with the CCDC.	2024-01-10 downloaded from the CCDC.
;
_cell_angle_alpha 90.0000
_cell_angle_beta 100.6617(19)
_cell_angle_gamma 90.0000
_cell_formula_units_Z 2
_cell_length_a 12.3634(7)
_cell_length_b 18.1775(11)
_cell_length_c 16.4172(8)
_cell_measurement_reflns_used 31514
_cell_measurement_temperature 191
_cell_measurement_theta_max 27.48
_cell_measurement_theta_min 3.19
_cell_volume 3625.8(3)
_computing_cell_refinement 'RAPID AUTO'
_computing_data_collection 'RAPID AUTO (Rigaku, ????)'
_computing_data_reduction 'RAPID AUTO'
_computing_molecular_graphics 'CrystalStructure 4.3'
_computing_publication_material 'CrystalStructure 4.3 (Rigaku, 2018)'
_computing_structure_refinement 'SHELXL97 (Sheldrick, 2008)'
_computing_structure_solution 'Il Milione (Burla, et al., 2007)'
_diffrn_ambient_temperature 191
_diffrn_detector_area_resol_mean 10.000
_diffrn_measured_fraction_theta_full 0.985
_diffrn_measured_fraction_theta_max 0.985
_diffrn_measurement_device_type 'Rigaku R-AXIS RAPID'
_diffrn_measurement_method \w
_diffrn_radiation_type 'Mo K\a'
_diffrn_radiation_wavelength 0.71075
_diffrn_reflns_av_R_equivalents 0.0516
_diffrn_reflns_av_unetI/netI 0.0726
_diffrn_reflns_Laue_measured_fraction_full 0.000
_diffrn_reflns_Laue_measured_fraction_max 0.000
_diffrn_reflns_limit_h_max 14
_diffrn_reflns_limit_h_min -16
_diffrn_reflns_limit_k_max 23
_diffrn_reflns_limit_k_min -23
_diffrn_reflns_limit_l_max 21
_diffrn_reflns_limit_l_min -20
_diffrn_reflns_number 35116
_diffrn_reflns_point_group_measured_fraction_full 0.000
_diffrn_reflns_point_group_measured_fraction_max 0.000
_diffrn_reflns_theta_full 27.480
_diffrn_reflns_theta_max 27.480
_diffrn_reflns_theta_min 3.196
_diffrn_standards_number 0
_exptl_absorpt_coefficient_mu 1.815
_exptl_absorpt_correction_T_max 0.696
_exptl_absorpt_correction_T_min 0.676
_exptl_absorpt_correction_type numerical
_exptl_absorpt_process_details 'NUMABS (Rigaku, 1999)'
_exptl_crystal_colour yellow
_exptl_crystal_density_diffrn 1.687
_exptl_crystal_density_method 'not measured'
_exptl_crystal_description block
_exptl_crystal_F_000 1848.00
_exptl_crystal_size_max 0.300
_exptl_crystal_size_mid 0.300
_exptl_crystal_size_min 0.200
_refine_diff_density_max 1.28
_refine_diff_density_min -0.72
_refine_ls_abs_structure_details 'Flack, H. D. (1983), Acta Cryst. A39, 876-881.  7790 Friedel Pairs'
_refine_ls_abs_structure_Flack -0.006(6)
_refine_ls_extinction_method none
_refine_ls_goodness_of_fit_ref 1.043
_refine_ls_hydrogen_treatment constr
_refine_ls_number_parameters 900
_refine_ls_number_reflns 16235
_refine_ls_number_restraints 1
_refine_ls_R_factor_all 0.0465
_refine_ls_R_factor_gt 0.0425
_refine_ls_shift/su_max 0.001
_refine_ls_structure_factor_coef Fsqd
_refine_ls_weighting_details 'w = 1/[\s^2^(Fo^2^)+(0.0528P)^2^] where P=(Fo^2^+2Fc^2^)/3'
_refine_ls_weighting_scheme calc
_refine_ls_wR_factor_gt 0.1040
_refine_ls_wR_factor_ref 0.1075
_reflns_number_gt 14851
_reflns_number_total 16235
_reflns_threshold_expression F^2^>2.0\s(F^2^)
_cod_data_source_file d3ce01192e2.cif
_cod_data_source_block MnTb_CRF
_cod_depositor_comments 'Adding full bibliography for 7247989--7247998.cif.'
_cod_database_code 7247990

loop_
_space_group_symop_id
_space_group_symop_operation_xyz
1 +X,+Y,+Z
2 -X,1/2+Y,-Z

loop_
_atom_site_label
_atom_site_type_symbol
_atom_site_fract_x
_atom_site_fract_y
_atom_site_fract_z
_atom_site_U_iso_or_equiv
_atom_site_adp_type
_atom_site_occupancy
_atom_site_symmetry_multiplicity
_atom_site_calc_flag
_atom_site_refinement_flags
_atom_site_disorder_assembly
_atom_site_disorder_group
Tb1 Tb -0.025793(15) 0.483082(11) 0.763601(11) 0.03180(6) Uani 1 1 d . . .
Mn1 Mn 0.05243(5) 0.43390(4) 0.96071(4) 0.02969(14) Uani 1 1 d . . .
Mn2 Mn -0.10020(5) 0.52791(4) 0.56382(4) 0.03102(14) Uani 1 1 d . . .
Cl1 Cl 0.54254(19) 0.83202(12) 0.9579(2) 0.1169(9) Uani 1 1 d . . .
Cl2 Cl 0.31094(19) 0.84102(16) 0.95361(15) 0.1143(10) Uani 1 1 d . . .
Cl3 Cl 0.40579(13) 0.70721(9) 0.90578(11) 0.0664(4) Uani 1 1 d . . .
Cl4 Cl 0.58257(18) 0.7961(2) 0.59607(15) 0.1313(12) Uani 1 1 d . . .
Cl5 Cl 0.4473(2) 0.72611(15) 0.69914(15) 0.1053(7) Uani 1 1 d . . .
Cl6 Cl 0.34959(17) 0.82081(16) 0.56401(14) 0.1004(7) Uani 1 1 d . . .
Cl7 Cl 0.4863(2) 0.70776(14) 0.29554(15) 0.0989(6) Uani 1 1 d . . .
Cl8 Cl 0.5330(2) 0.7118(2) 0.13304(17) 0.1267(11) Uani 1 1 d . . .
Cl9 Cl 0.32051(15) 0.66154(13) 0.15666(17) 0.0989(7) Uani 1 1 d . . .
Cl10 Cl 0.3747(2) 0.52716(17) 0.34827(18) 0.1202(9) Uani 1 1 d . . .
Cl11 Cl 0.2006(3) 0.5704(4) 0.4351(3) 0.280(4) Uani 1 1 d . . .
Cl12 Cl 0.4165(4) 0.6304(2) 0.4843(2) 0.1678(15) Uani 1 1 d . . .
O1 O -0.1054(3) 0.33806(17) 0.69887(18) 0.0360(7) Uani 1 1 d . . .
O2 O -0.0137(2) 0.37415(16) 0.84961(17) 0.0314(6) Uani 1 1 d . . .
O3 O -0.1833(3) 0.59543(18) 0.78747(18) 0.0373(7) Uani 1 1 d . . .
O4 O -0.0685(2) 0.50887(16) 0.89732(18) 0.0320(6) Uani 1 1 d . . .
O5 O 0.1920(2) 0.52598(19) 0.73253(18) 0.0367(7) Uani 1 1 d . . .
O6 O 0.1348(2) 0.4831(2) 0.87000(15) 0.0323(5) Uani 1 1 d . . .
O7 O -0.2363(3) 0.43068(18) 0.79091(19) 0.0376(7) Uani 1 1 d . . .
O8 O -0.1860(2) 0.4885(2) 0.65756(16) 0.0324(6) Uani 1 1 d . . .
O9 O 0.1412(3) 0.36944(18) 0.74264(18) 0.0367(7) Uani 1 1 d . . .
O10 O 0.0121(2) 0.44715(17) 0.62903(18) 0.0341(7) Uani 1 1 d . . .
O11 O 0.0559(3) 0.62514(18) 0.82607(18) 0.0380(7) Uani 1 1 d . . .
O12 O -0.0261(2) 0.58737(16) 0.67402(18) 0.0325(6) Uani 1 1 d . . .
O13 O 0.4427(6) 1.0100(3) 0.8297(5) 0.122(3) Uani 1 1 d . . .
O14 O 0.5233(7) 0.9368(8) 0.7620(7) 0.202(6) Uani 1 1 d . . .
O15 O 0.3608(5) 0.9191(3) 0.7600(5) 0.118(3) Uani 1 1 d . . .
N1 N 0.0904(3) 0.3233(2) 1.0131(2) 0.0361(8) Uani 1 1 d . . .
N2 N -0.0374(3) 0.4500(2) 1.0637(2) 0.0358(8) Uani 1 1 d . . .
N3 N 0.1996(3) 0.4670(2) 1.0478(2) 0.0376(9) Uani 1 1 d . . .
N4 N -0.2657(3) 0.5446(2) 0.4918(2) 0.0414(9) Uani 1 1 d . . .
N5 N -0.0682(3) 0.4690(2) 0.4530(2) 0.0407(9) Uani 1 1 d . . .
N6 N -0.0533(3) 0.6254(2) 0.4988(2) 0.0383(8) Uani 1 1 d . . .
N7 N 0.4412(6) 0.9576(4) 0.7828(4) 0.084(2) Uani 1 1 d . . .
C1 C 0.1613(5) 0.3659(3) 1.2439(3) 0.0482(12) Uani 1 1 d . . .
H1A H 0.2366 0.3466 1.2533 0.058 Uiso 1 1 calc R . .
H1B H 0.1113 0.3280 1.2576 0.058 Uiso 1 1 calc R . .
H1C H 0.1582 0.4091 1.2792 0.058 Uiso 1 1 calc R . .
C2 C 0.1263(4) 0.3880(3) 1.1522(3) 0.0403(11) Uani 1 1 d . . .
C3 C 0.1490(4) 0.3210(3) 1.0997(3) 0.0423(11) Uani 1 1 d . . .
H3A H 0.2290 0.3181 1.1001 0.051 Uiso 1 1 calc R . .
H3B H 0.1273 0.2756 1.1260 0.051 Uiso 1 1 calc R . .
C4 C 0.0629(4) 0.2610(3) 0.9791(3) 0.0377(10) Uani 1 1 d . . .
H4 H 0.0820 0.2186 1.0125 0.045 Uiso 1 1 calc R . .
C5 C 0.0048(4) 0.2482(2) 0.8938(3) 0.0335(9) Uani 1 1 d . . .
C6 C -0.0165(4) 0.1729(3) 0.8716(3) 0.0419(11) Uani 1 1 d . . .
H6 H 0.0033 0.1359 0.9125 0.050 Uiso 1 1 calc R . .
C7 C -0.0641(4) 0.1528(3) 0.7937(3) 0.0412(10) Uani 1 1 d . . .
H7 H -0.0762 0.1022 0.7804 0.049 Uiso 1 1 calc R . .
C8 C -0.0953(4) 0.2065(3) 0.7331(3) 0.0408(10) Uani 1 1 d . . .
H8 H -0.1279 0.1928 0.6782 0.049 Uiso 1 1 calc R . .
C9 C -0.0781(3) 0.2805(2) 0.7543(3) 0.0313(8) Uani 1 1 d . . .
C10 C -0.1602(4) 0.3186(3) 0.6167(3) 0.0449(11) Uani 1 1 d . . .
H10A H -0.2286 0.2924 0.6197 0.054 Uiso 1 1 calc R . .
H10B H -0.1121 0.2869 0.5909 0.054 Uiso 1 1 calc R . .
H10C H -0.1772 0.3634 0.5835 0.054 Uiso 1 1 calc R . .
C11 C -0.0284(3) 0.3033(2) 0.8347(3) 0.0312(8) Uani 1 1 d . . .
C12 C 0.0030(4) 0.4053(3) 1.1382(3) 0.0436(11) Uani 1 1 d . . .
H12A H -0.0384 0.3584 1.1336 0.052 Uiso 1 1 calc R . .
H12B H -0.0130 0.4317 1.1873 0.052 Uiso 1 1 calc R . .
C13 C -0.1157(3) 0.4952(2) 1.0675(2) 0.0331(9) Uani 1 1 d . . .
H13 H -0.1410 0.4966 1.1188 0.040 Uiso 1 1 calc R . .
C14 C -0.1713(3) 0.5451(2) 1.0026(3) 0.0330(9) Uani 1 1 d . . .
C15 C -0.2531(4) 0.5898(3) 1.0251(3) 0.0408(10) Uani 1 1 d . . .
H15 H -0.2695 0.5863 1.0793 0.049 Uiso 1 1 calc R . .
C16 C -0.3093(4) 0.6385(3) 0.9694(3) 0.0427(11) Uani 1 1 d . . .
H16 H -0.3625 0.6702 0.9859 0.051 Uiso 1 1 calc R . .
C17 C -0.2892(4) 0.6422(2) 0.8878(3) 0.0356(9) Uani 1 1 d . . .
H17 H -0.3302 0.6750 0.8488 0.043 Uiso 1 1 calc R . .
C18 C -0.2096(3) 0.5978(2) 0.8650(3) 0.0307(9) Uani 1 1 d . . .
C19 C -0.2469(4) 0.6403(3) 0.7255(3) 0.0416(11) Uani 1 1 d . . .
H19A H -0.2174 0.6367 0.6741 0.050 Uiso 1 1 calc R . .
H19B H -0.2434 0.6915 0.7443 0.050 Uiso 1 1 calc R . .
H19C H -0.3235 0.6235 0.7152 0.050 Uiso 1 1 calc R . .
C20 C -0.1460(3) 0.5486(2) 0.9227(3) 0.0298(8) Uani 1 1 d . . .
C21 C 0.1966(4) 0.4551(3) 1.1367(3) 0.0446(11) Uani 1 1 d . . .
H21A H 0.1665 0.4997 1.1590 0.053 Uiso 1 1 calc R . .
H21B H 0.2727 0.4480 1.1674 0.053 Uiso 1 1 calc R . .
C22 C 0.2936(3) 0.4841(3) 1.0306(2) 0.0364(8) Uani 1 1 d . . .
H22 H 0.3535 0.4872 1.0759 0.044 Uiso 1 1 calc R . .
C23 C 0.3174(4) 0.4993(2) 0.9492(3) 0.0358(10) Uani 1 1 d . . .
C24 C 0.4293(4) 0.5142(3) 0.9462(3) 0.0426(11) Uani 1 1 d . . .
H24 H 0.4824 0.5134 0.9960 0.051 Uiso 1 1 calc R . .
C25 C 0.4621(4) 0.5299(3) 0.8731(3) 0.0455(11) Uani 1 1 d . . .
H25 H 0.5379 0.5373 0.8721 0.055 Uiso 1 1 calc R . .
C26 C 0.3847(4) 0.5350(3) 0.7998(3) 0.0408(10) Uani 1 1 d . . .
H26 H 0.4076 0.5476 0.7495 0.049 Uiso 1 1 calc R . .
C27 C 0.2753(4) 0.5219(3) 0.8003(3) 0.0355(9) Uani 1 1 d . . .
C28 C 0.2241(4) 0.5495(3) 0.6566(3) 0.0393(10) Uani 1 1 d . . .
H28A H 0.2751 0.5135 0.6401 0.047 Uiso 1 1 calc R . .
H28B H 0.2604 0.5976 0.6651 0.047 Uiso 1 1 calc R . .
H28C H 0.1587 0.5535 0.6128 0.047 Uiso 1 1 calc R . .
C29 C 0.2396(3) 0.5003(2) 0.8749(3) 0.0339(10) Uani 1 1 d . . .
C30 C -0.2093(5) 0.5940(3) 0.2775(3) 0.0547(14) Uani 1 1 d . . .
H30A H -0.1442 0.5972 0.2515 0.066 Uiso 1 1 calc R . .
H30B H -0.2466 0.6417 0.2735 0.066 Uiso 1 1 calc R . .
H30C H -0.2596 0.5565 0.2491 0.066 Uiso 1 1 calc R . .
C31 C -0.1733(4) 0.5725(3) 0.3704(3) 0.0413(11) Uani 1 1 d . . .
C32 C -0.2755(4) 0.5813(3) 0.4105(3) 0.0481(12) Uani 1 1 d . . .
H32A H -0.2891 0.6344 0.4175 0.058 Uiso 1 1 calc R . .
H32B H -0.3401 0.5609 0.3725 0.058 Uiso 1 1 calc R . .
C33 C -0.3535(4) 0.5122(3) 0.5051(3) 0.0472(12) Uani 1 1 d . . .
H33 H -0.4141 0.5115 0.4601 0.057 Uiso 1 1 calc R . .
C34 C -0.3707(3) 0.4767(4) 0.5807(3) 0.0411(10) Uani 1 1 d . . .
C35 C -0.4784(4) 0.4498(3) 0.5817(3) 0.0528(14) Uani 1 1 d . . .
H35 H -0.5330 0.4545 0.5330 0.063 Uiso 1 1 calc R . .
C36 C -0.5058(4) 0.4181(3) 0.6482(3) 0.0531(13) Uani 1 1 d . . .
H36 H -0.5786 0.4003 0.6458 0.064 Uiso 1 1 calc R . .
C37 C -0.4269(4) 0.4107(3) 0.7230(3) 0.0451(11) Uani 1 1 d . . .
H37 H -0.4462 0.3893 0.7711 0.054 Uiso 1 1 calc R . .
C38 C -0.3205(3) 0.4358(2) 0.7231(3) 0.0334(9) Uani 1 1 d . . .
C39 C -0.2606(4) 0.3928(3) 0.8609(3) 0.0422(11) Uani 1 1 d . . .
H39A H -0.2910 0.3442 0.8439 0.051 Uiso 1 1 calc R . .
H39B H -0.3146 0.4210 0.8849 0.051 Uiso 1 1 calc R . .
H39C H -0.1931 0.3870 0.9024 0.051 Uiso 1 1 calc R . .
C40 C -0.2883(3) 0.4682(2) 0.6537(3) 0.0326(10) Uani 1 1 d . . .
C41 C -0.1340(4) 0.4915(4) 0.3721(3) 0.0498(12) Uani 1 1 d . . .
H41A H -0.1991 0.4590 0.3587 0.060 Uiso 1 1 calc R . .
H41B H -0.0891 0.4846 0.3286 0.060 Uiso 1 1 calc R . .
C42 C 0.0138(4) 0.4271(3) 0.4500(3) 0.0411(10) Uani 1 1 d . . .
H42 H 0.0279 0.4172 0.3961 0.049 Uiso 1 1 calc R . .
C43 C 0.0886(4) 0.3925(3) 0.5183(3) 0.0376(10) Uani 1 1 d . . .
C44 C 0.1678(4) 0.3456(3) 0.4965(3) 0.0467(11) Uani 1 1 d . . .
H44 H 0.1722 0.3405 0.4397 0.056 Uiso 1 1 calc R . .
C45 C 0.2396(4) 0.3067(3) 0.5546(3) 0.0475(12) Uani 1 1 d . . .
H45 H 0.2940 0.2761 0.5382 0.057 Uiso 1 1 calc R . .
C46 C 0.2316(4) 0.3128(3) 0.6380(3) 0.0408(10) Uani 1 1 d . . .
H46 H 0.2793 0.2850 0.6786 0.049 Uiso 1 1 calc R . .
C47 C 0.1546(4) 0.3590(3) 0.6616(3) 0.0355(9) Uani 1 1 d . . .
C48 C 0.2175(4) 0.3318(3) 0.8059(3) 0.0406(10) Uani 1 1 d . . .
H48A H 0.2929 0.3465 0.8026 0.049 Uiso 1 1 calc R . .
H48B H 0.2096 0.2785 0.7976 0.049 Uiso 1 1 calc R . .
H48C H 0.2021 0.3448 0.8606 0.049 Uiso 1 1 calc R . .
C49 C 0.0809(4) 0.4022(2) 0.6037(3) 0.0326(9) Uani 1 1 d . . .
C50 C -0.0790(4) 0.6251(3) 0.4075(3) 0.0464(12) Uani 1 1 d . . .
H50A H -0.0120 0.6110 0.3863 0.056 Uiso 1 1 calc R . .
H50B H -0.0992 0.6757 0.3879 0.056 Uiso 1 1 calc R . .
C51 C -0.0076(4) 0.6843(3) 0.5315(3) 0.0391(10) Uani 1 1 d . . .
H51 H 0.0007 0.7226 0.4938 0.047 Uiso 1 1 calc R . .
C52 C 0.0331(4) 0.7002(2) 0.6188(3) 0.0359(9) Uani 1 1 d . . .
C53 C 0.0916(4) 0.7662(3) 0.6351(3) 0.0435(11) Uani 1 1 d . . .
H53 H 0.0982 0.7978 0.5902 0.052 Uiso 1 1 calc R . .
C54 C 0.1399(4) 0.7865(3) 0.7142(3) 0.0465(12) Uani 1 1 d . . .
H54 H 0.1801 0.8312 0.7240 0.056 Uiso 1 1 calc R . .
C55 C 0.1285(4) 0.7397(3) 0.7803(3) 0.0408(10) Uani 1 1 d . . .
H55 H 0.1606 0.7530 0.8355 0.049 Uiso 1 1 calc R . .
C56 C 0.0709(4) 0.6747(2) 0.7653(3) 0.0344(9) Uani 1 1 d . . .
C57 C 0.1031(4) 0.6448(3) 0.9087(3) 0.0408(11) Uani 1 1 d . . .
H57A H 0.0713 0.6914 0.9229 0.049 Uiso 1 1 calc R . .
H57B H 0.1829 0.6504 0.9135 0.049 Uiso 1 1 calc R . .
H57C H 0.0878 0.6062 0.9466 0.049 Uiso 1 1 calc R . .
C58 C 0.0231(3) 0.6519(2) 0.6842(3) 0.0317(9) Uani 1 1 d . . .
C59 C 0.4134(6) 0.8038(4) 0.9061(4) 0.0655(16) Uani 1 1 d . . .
C60 C 0.4641(5) 0.8056(5) 0.6399(4) 0.0732(19) Uani 1 1 d . . .
C61 C 0.4607(5) 0.6625(4) 0.1983(5) 0.0696(17) Uani 1 1 d . . .
C62 C 0.3157(9) 0.5945(8) 0.3958(7) 0.133(4) Uani 1 1 d . . .

loop_
_atom_site_aniso_label
_atom_site_aniso_U_11
_atom_site_aniso_U_22
_atom_site_aniso_U_33
_atom_site_aniso_U_23
_atom_site_aniso_U_13
_atom_site_aniso_U_12
Tb1 0.03529(9) 0.03614(10) 0.02375(9) 0.00313(8) 0.00487(7) 0.00019(9)
Mn1 0.0324(3) 0.0331(3) 0.0235(3) 0.0013(2) 0.0049(3) 0.0015(3)
Mn2 0.0329(3) 0.0354(3) 0.0249(3) 0.0025(2) 0.0057(3) -0.0007(3)
Cl1 0.0835(13) 0.0629(12) 0.203(3) 0.0029(14) 0.0225(16) -0.0211(10)
Cl2 0.0919(13) 0.144(2) 0.1001(15) -0.0713(15) -0.0004(12) 0.0405(14)
Cl3 0.0567(8) 0.0598(8) 0.0796(11) 0.0014(7) 0.0045(7) 0.0026(7)
Cl4 0.0675(11) 0.246(4) 0.0841(15) -0.0060(19) 0.0227(11) -0.0176(18)
Cl5 0.1183(17) 0.1150(18) 0.0882(14) 0.0345(13) 0.0336(13) 0.0231(14)
Cl6 0.0768(11) 0.138(2) 0.0770(12) 0.0219(12) -0.0101(10) 0.0007(12)
Cl7 0.1142(16) 0.0954(15) 0.0880(14) -0.0068(12) 0.0211(12) -0.0174(13)
Cl8 0.0969(16) 0.196(3) 0.0948(16) 0.0015(18) 0.0385(13) -0.0458(19)
Cl9 0.0565(9) 0.0903(14) 0.145(2) -0.0057(13) 0.0055(11) -0.0064(9)
Cl10 0.1020(16) 0.1223(19) 0.1158(19) 0.0050(16) -0.0333(15) -0.0103(15)
Cl11 0.113(2) 0.466(10) 0.283(5) 0.282(7) 0.095(3) 0.087(4)
Cl12 0.245(4) 0.127(3) 0.146(3) -0.028(2) 0.073(3) 0.036(3)
O1 0.0459(17) 0.0365(16) 0.0251(15) 0.0011(12) 0.0053(13) -0.0022(14)
O2 0.0378(15) 0.0280(15) 0.0275(14) 0.0004(11) 0.0038(13) -0.0005(12)
O3 0.0390(16) 0.0433(18) 0.0306(15) 0.0035(13) 0.0092(13) 0.0097(14)
O4 0.0324(14) 0.0350(15) 0.0299(15) -0.0002(11) 0.0089(12) 0.0042(11)
O5 0.0330(14) 0.0466(18) 0.0315(16) 0.0035(13) 0.0088(13) -0.0029(14)
O6 0.0278(12) 0.0406(14) 0.0285(12) 0.0003(18) 0.0053(10) -0.0006(17)
O7 0.0374(15) 0.0433(17) 0.0323(16) 0.0037(13) 0.0067(13) -0.0043(14)
O8 0.0289(12) 0.0395(16) 0.0291(13) 0.0033(16) 0.0061(10) -0.0028(16)
O9 0.0381(16) 0.0418(17) 0.0305(15) 0.0009(13) 0.0068(13) 0.0064(13)
O10 0.0363(15) 0.0366(16) 0.0308(15) 0.0032(12) 0.0093(13) 0.0040(13)
O11 0.0468(17) 0.0378(17) 0.0285(15) 0.0011(13) 0.0044(14) -0.0045(14)
O12 0.0381(15) 0.0299(15) 0.0286(15) 0.0010(12) 0.0039(13) -0.0030(13)
O13 0.147(6) 0.073(4) 0.114(5) -0.003(3) -0.059(5) -0.005(4)
O14 0.102(6) 0.322(17) 0.184(9) -0.118(10) 0.033(6) -0.093(8)
O15 0.099(4) 0.087(4) 0.144(6) 0.007(4) -0.042(4) -0.019(3)
N1 0.0419(19) 0.039(2) 0.0265(18) 0.0025(15) 0.0033(16) 0.0004(16)
N2 0.0392(19) 0.043(2) 0.0257(17) 0.0037(14) 0.0068(15) 0.0021(17)
N3 0.0386(18) 0.044(2) 0.0292(17) -0.0024(14) 0.0038(15) -0.0031(15)
N4 0.044(2) 0.050(2) 0.0297(19) 0.0039(16) 0.0057(16) -0.0007(18)
N5 0.050(2) 0.043(2) 0.0286(17) 0.0031(15) 0.0067(16) 0.0009(17)
N6 0.047(2) 0.040(2) 0.0270(18) 0.0066(15) 0.0057(17) -0.0024(17)
N7 0.093(5) 0.070(4) 0.072(4) 0.007(3) -0.033(4) -0.012(3)
C1 0.057(3) 0.056(3) 0.032(2) 0.008(2) 0.006(2) 0.005(2)
C2 0.049(3) 0.047(3) 0.023(2) 0.0047(18) 0.002(2) 0.003(2)
C3 0.049(3) 0.044(3) 0.031(2) 0.0061(19) 0.001(2) 0.007(2)
C4 0.041(2) 0.038(2) 0.034(2) 0.0052(18) 0.0077(19) 0.0048(19)
C5 0.033(2) 0.036(2) 0.032(2) -0.0018(17) 0.0076(18) 0.0009(17)
C6 0.045(2) 0.029(2) 0.053(3) 0.0070(19) 0.012(2) 0.0010(19)
C7 0.050(3) 0.030(2) 0.045(3) -0.0025(18) 0.010(2) -0.0022(19)
C8 0.042(2) 0.035(2) 0.045(3) -0.0046(19) 0.007(2) -0.0010(19)
C9 0.033(2) 0.028(2) 0.033(2) 0.0019(16) 0.0063(17) -0.0004(16)
C10 0.057(3) 0.044(3) 0.031(2) -0.0039(19) 0.001(2) -0.003(2)
C11 0.032(2) 0.032(2) 0.032(2) 0.0031(16) 0.0116(17) 0.0034(17)
C12 0.054(3) 0.049(3) 0.030(2) 0.0094(19) 0.012(2) 0.004(2)
C13 0.0361(19) 0.038(3) 0.0253(18) -0.0030(16) 0.0064(16) -0.0026(18)
C14 0.0311(19) 0.038(2) 0.030(2) -0.0036(17) 0.0059(17) -0.0022(17)
C15 0.037(2) 0.053(3) 0.033(2) -0.010(2) 0.0088(19) 0.000(2)
C16 0.036(2) 0.050(3) 0.042(3) -0.007(2) 0.009(2) 0.011(2)
C17 0.033(2) 0.033(2) 0.037(2) -0.0029(17) -0.0010(18) 0.0015(17)
C18 0.0300(19) 0.030(2) 0.031(2) -0.0005(16) 0.0036(17) -0.0045(17)
C19 0.046(2) 0.046(3) 0.031(2) 0.0026(19) 0.006(2) 0.008(2)
C20 0.0268(18) 0.031(2) 0.032(2) -0.0023(16) 0.0057(17) -0.0020(16)
C21 0.052(3) 0.052(3) 0.027(2) -0.0007(18) 0.001(2) -0.002(2)
C22 0.0340(18) 0.0379(19) 0.0344(19) 0.001(2) -0.0017(16) 0.005(2)
C23 0.0335(19) 0.035(3) 0.039(2) -0.0026(17) 0.0058(18) -0.0021(17)
C24 0.032(2) 0.049(3) 0.042(3) -0.002(2) -0.006(2) -0.0031(19)
C25 0.030(2) 0.050(3) 0.056(3) -0.006(2) 0.006(2) -0.005(2)
C26 0.036(2) 0.043(2) 0.046(3) 0.002(2) 0.013(2) -0.002(2)
C27 0.035(2) 0.036(2) 0.037(2) -0.0020(18) 0.0104(19) -0.0013(19)
C28 0.039(2) 0.046(3) 0.037(2) 0.0074(19) 0.017(2) -0.003(2)
C29 0.0314(19) 0.035(3) 0.035(2) -0.0011(16) 0.0052(17) -0.0012(16)
C30 0.068(3) 0.065(4) 0.027(2) 0.009(2) -0.002(2) -0.002(3)
C31 0.049(3) 0.044(3) 0.030(2) 0.0035(19) 0.007(2) 0.001(2)
C32 0.048(3) 0.062(3) 0.033(2) 0.010(2) 0.004(2) 0.002(2)
C33 0.034(2) 0.063(3) 0.041(3) 0.003(2) -0.003(2) 0.004(2)
C34 0.0342(19) 0.051(3) 0.036(2) 0.001(2) 0.0014(17) -0.002(2)
C35 0.036(2) 0.077(4) 0.043(3) -0.001(2) 0.002(2) -0.012(2)
C36 0.036(2) 0.070(4) 0.052(3) 0.004(3) 0.007(2) -0.016(2)
C37 0.040(2) 0.052(3) 0.043(3) 0.003(2) 0.009(2) -0.012(2)
C38 0.035(2) 0.033(2) 0.030(2) -0.0034(17) 0.0014(18) -0.0013(18)
C39 0.047(3) 0.044(3) 0.035(2) 0.0050(19) 0.007(2) -0.007(2)
C40 0.0326(19) 0.032(3) 0.034(2) -0.0033(16) 0.0092(17) -0.0012(16)
C41 0.060(3) 0.061(3) 0.0249(19) 0.000(2) 0.0001(19) 0.010(3)
C42 0.053(3) 0.042(3) 0.030(2) -0.0003(18) 0.014(2) -0.001(2)
C43 0.041(2) 0.041(2) 0.032(2) 0.0004(18) 0.0108(19) -0.004(2)
C44 0.053(3) 0.051(3) 0.040(3) -0.002(2) 0.018(2) 0.004(2)
C45 0.048(3) 0.048(3) 0.053(3) -0.002(2) 0.026(2) 0.009(2)
C46 0.035(2) 0.043(3) 0.046(3) 0.001(2) 0.011(2) 0.0028(19)
C47 0.033(2) 0.041(2) 0.035(2) -0.0027(18) 0.0126(18) -0.0040(19)
C48 0.038(2) 0.041(3) 0.041(2) 0.0047(19) 0.003(2) 0.008(2)
C49 0.033(2) 0.033(2) 0.033(2) -0.0006(17) 0.0094(18) -0.0040(17)
C50 0.055(3) 0.053(3) 0.030(2) 0.010(2) 0.006(2) -0.006(2)
C51 0.048(2) 0.036(2) 0.035(2) 0.0104(18) 0.011(2) -0.001(2)
C52 0.038(2) 0.035(2) 0.034(2) 0.0055(17) 0.0069(19) -0.0017(18)
C53 0.054(3) 0.033(2) 0.043(3) 0.0102(19) 0.008(2) -0.003(2)
C54 0.054(3) 0.029(2) 0.055(3) 0.001(2) 0.005(2) -0.009(2)
C55 0.041(2) 0.037(2) 0.041(2) -0.0048(19) 0.000(2) -0.0004(19)
C56 0.034(2) 0.036(2) 0.036(2) 0.0038(17) 0.0112(19) 0.0013(18)
C57 0.048(3) 0.041(3) 0.032(2) -0.0051(19) 0.004(2) -0.002(2)
C58 0.0256(18) 0.036(2) 0.034(2) 0.0024(17) 0.0064(17) 0.0016(16)
C59 0.077(4) 0.059(4) 0.063(4) 0.005(3) 0.018(3) 0.016(3)
C60 0.056(3) 0.109(6) 0.053(4) 0.014(4) 0.006(3) -0.001(4)
C61 0.056(3) 0.077(4) 0.074(4) -0.008(3) 0.008(3) -0.002(3)
C62 0.099(7) 0.184(12) 0.122(8) 0.046(8) 0.040(6) 0.041(8)

loop_
_atom_type_symbol
_atom_type_description
_atom_type_scat_dispersion_real
_atom_type_scat_dispersion_imag
_atom_type_scat_source
C C 0.0033 0.0016
;
International Tables for Crystallography
(Vol. C, Tables 4.2.6.8 and 6.1.1.4)
;
H H 0.0000 0.0000
;
International Tables for Crystallography
(Vol. C, Table 6.1.1.4)
;
N N 0.0061 0.0033
;
International Tables for Crystallography
(Vol. C, Tables 4.2.6.8 and 6.1.1.4)
;
O O 0.0106 0.0060
;
International Tables for Crystallography
(Vol. C, Tables 4.2.6.8 and 6.1.1.4)
;
Cl Cl 0.1484 0.1585
;
International Tables for Crystallography
(Vol. C, Tables 4.2.6.8 and 6.1.1.4)
;
Mn Mn 0.3368 0.7283
;
International Tables for Crystallography
(Vol. C, Tables 4.2.6.8 and 6.1.1.4)
;
Tb Tb -0.1723 4.1537
;
International Tables for Crystallography
(Vol. C, Tables 4.2.6.8 and 6.1.1.4)
;

loop_
_geom_angle_atom_site_label_1
_geom_angle_atom_site_label_2
_geom_angle_atom_site_label_3
_geom_angle
_geom_angle_site_symmetry_1
_geom_angle_site_symmetry_3
_geom_angle_publ_flag
O8 Tb1 O6 177.65(17) . . ?
O8 Tb1 O4 111.52(10) . . ?
O6 Tb1 O4 67.95(9) . . ?
O8 Tb1 O12 67.25(11) . . ?
O6 Tb1 O12 110.78(12) . . ?
O4 Tb1 O12 115.55(10) . . ?
O8 Tb1 O2 114.37(11) . . ?
O6 Tb1 O2 67.70(12) . . ?
O4 Tb1 O2 68.03(10) . . ?
O12 Tb1 O2 175.59(11) . . ?
O8 Tb1 O10 67.74(10) . . ?
O6 Tb1 O10 112.98(10) . . ?
O4 Tb1 O10 175.48(11) . . ?
O12 Tb1 O10 68.52(10) . . ?
O2 Tb1 O10 108.00(10) . . ?
O8 Tb1 O7 58.37(9) . . ?
O6 Tb1 O7 122.56(9) . . ?
O4 Tb1 O7 64.17(9) . . ?
O12 Tb1 O7 117.23(10) . . ?
O2 Tb1 O7 66.35(10) . . ?
O10 Tb1 O7 112.57(10) . . ?
O8 Tb1 O11 114.25(12) . . ?
O6 Tb1 O11 63.40(12) . . ?
O4 Tb1 O11 67.79(10) . . ?
O12 Tb1 O11 58.15(9) . . ?
O2 Tb1 O11 122.96(9) . . ?
O10 Tb1 O11 116.68(10) . . ?
O7 Tb1 O11 120.40(10) . . ?
O8 Tb1 O3 65.28(11) . . ?
O6 Tb1 O3 112.92(11) . . ?
O4 Tb1 O3 58.07(9) . . ?
O12 Tb1 O3 66.50(10) . . ?
O2 Tb1 O3 117.90(10) . . ?
O10 Tb1 O3 124.02(9) . . ?
O7 Tb1 O3 64.11(10) . . ?
O11 Tb1 O3 61.43(9) . . ?
O8 Tb1 Mn1 140.76(7) . . ?
O6 Tb1 Mn1 40.15(7) . . ?
O4 Tb1 Mn1 40.07(7) . . ?
O12 Tb1 Mn1 140.95(7) . . ?
O2 Tb1 Mn1 40.24(7) . . ?
O10 Tb1 Mn1 137.92(7) . . ?
O7 Tb1 Mn1 82.42(6) . . ?
O11 Tb1 Mn1 82.83(6) . . ?
O3 Tb1 Mn1 98.03(6) . . ?
O8 Tb1 Mn2 39.85(7) . . ?
O6 Tb1 Mn2 139.34(7) . . ?
O4 Tb1 Mn2 141.67(7) . . ?
O12 Tb1 Mn2 40.19(7) . . ?
O2 Tb1 Mn2 138.47(7) . . ?
O10 Tb1 Mn2 40.30(7) . . ?
O7 Tb1 Mn2 98.10(6) . . ?
O11 Tb1 Mn2 98.34(6) . . ?
O3 Tb1 Mn2 83.74(6) . . ?
Mn1 Tb1 Mn2 178.201(19) . . ?
O4 Mn1 O6 77.09(12) . . ?
O4 Mn1 O2 77.74(11) . . ?
O6 Mn1 O2 77.11(12) . . ?
O4 Mn1 N3 124.41(13) . . ?
O6 Mn1 N3 83.93(13) . . ?
O2 Mn1 N3 146.70(14) . . ?
O4 Mn1 N1 148.05(13) . . ?
O6 Mn1 N1 123.78(15) . . ?
O2 Mn1 N1 83.69(12) . . ?
N3 Mn1 N1 84.50(14) . . ?
O4 Mn1 N2 83.29(13) . . ?
O6 Mn1 N2 147.78(15) . . ?
O2 Mn1 N2 123.38(13) . . ?
N3 Mn1 N2 86.48(14) . . ?
N1 Mn1 N2 85.60(14) . . ?
O4 Mn1 Tb1 46.01(8) . . ?
O6 Mn1 Tb1 45.83(6) . . ?
O2 Mn1 Tb1 46.65(8) . . ?
N3 Mn1 Tb1 128.40(11) . . ?
N1 Mn1 Tb1 128.90(10) . . ?
N2 Mn1 Tb1 127.81(9) . . ?
O8 Mn2 O10 77.03(12) . . ?
O8 Mn2 O12 75.88(12) . . ?
O10 Mn2 O12 77.94(11) . . ?
O8 Mn2 N4 84.08(13) . . ?
O10 Mn2 N4 144.34(14) . . ?
O12 Mn2 N4 126.35(14) . . ?
O8 Mn2 N6 145.66(16) . . ?
O10 Mn2 N6 125.71(14) . . ?
O12 Mn2 N6 83.92(13) . . ?
N4 Mn2 N6 86.02(15) . . ?
O8 Mn2 N5 128.02(15) . . ?
O10 Mn2 N5 83.24(13) . . ?
O12 Mn2 N5 145.02(14) . . ?
N4 Mn2 N5 85.09(15) . . ?
N6 Mn2 N5 83.54(15) . . ?
O8 Mn2 Tb1 45.37(7) . . ?
O10 Mn2 Tb1 46.63(8) . . ?
O12 Mn2 Tb1 45.77(8) . . ?
N4 Mn2 Tb1 128.67(11) . . ?
N6 Mn2 Tb1 128.55(10) . . ?
N5 Mn2 Tb1 129.19(10) . . ?
C9 O1 C10 116.5(3) . . ?
C11 O2 Mn1 132.0(3) . . ?
C11 O2 Tb1 134.4(3) . . ?
Mn1 O2 Tb1 93.12(11) . . ?
C18 O3 C19 116.9(3) . . ?
C18 O3 Tb1 115.4(2) . . ?
C19 O3 Tb1 127.1(3) . . ?
C20 O4 Mn1 132.3(3) . . ?
C20 O4 Tb1 133.4(2) . . ?
Mn1 O4 Tb1 93.92(11) . . ?
C27 O5 C28 115.6(3) . . ?
C29 O6 Mn1 129.9(3) . . ?
C29 O6 Tb1 135.9(3) . . ?
Mn1 O6 Tb1 94.02(10) . . ?
C38 O7 C39 116.4(4) . . ?
C38 O7 Tb1 114.9(3) . . ?
C39 O7 Tb1 128.3(3) . . ?
C40 O8 Mn2 131.3(3) . . ?
C40 O8 Tb1 133.6(3) . . ?
Mn2 O8 Tb1 94.78(10) . . ?
C47 O9 C48 116.7(4) . . ?
C49 O10 Mn2 131.7(3) . . ?
C49 O10 Tb1 134.9(3) . . ?
Mn2 O10 Tb1 93.07(11) . . ?
C56 O11 C57 116.0(4) . . ?
C56 O11 Tb1 114.3(2) . . ?
C57 O11 Tb1 128.2(3) . . ?
C58 O12 Mn2 131.8(3) . . ?
C58 O12 Tb1 132.6(2) . . ?
Mn2 O12 Tb1 94.03(11) . . ?
C4 N1 C3 116.0(4) . . ?
C4 N1 Mn1 128.1(3) . . ?
C3 N1 Mn1 115.7(3) . . ?
C13 N2 C12 117.0(4) . . ?
C13 N2 Mn1 128.0(3) . . ?
C12 N2 Mn1 114.9(3) . . ?
C22 N3 C21 116.2(4) . . ?
C22 N3 Mn1 127.0(3) . . ?
C21 N3 Mn1 115.8(3) . . ?
C33 N4 C32 115.4(4) . . ?
C33 N4 Mn2 125.3(3) . . ?
C32 N4 Mn2 117.6(3) . . ?
C42 N5 C41 116.0(4) . . ?
C42 N5 Mn2 125.8(3) . . ?
C41 N5 Mn2 116.9(3) . . ?
C51 N6 C50 115.1(4) . . ?
C51 N6 Mn2 127.3(3) . . ?
C50 N6 Mn2 117.6(3) . . ?
O14 N7 O15 114.8(9) . . ?
O14 N7 O13 120.9(9) . . ?
O15 N7 O13 124.0(10) . . ?
C2 C1 H1A 109.5 . . ?
C2 C1 H1B 109.5 . . ?
H1A C1 H1B 109.5 . . ?
C2 C1 H1C 109.5 . . ?
H1A C1 H1C 109.5 . . ?
H1B C1 H1C 109.5 . . ?
C12 C2 C1 106.9(4) . . ?
C12 C2 C3 110.8(4) . . ?
C1 C2 C3 106.9(4) . . ?
C12 C2 C21 112.9(4) . . ?
C1 C2 C21 107.6(4) . . ?
C3 C2 C21 111.4(4) . . ?
N1 C3 C2 114.1(4) . . ?
N1 C3 H3A 108.7 . . ?
C2 C3 H3A 108.7 . . ?
N1 C3 H3B 108.7 . . ?
C2 C3 H3B 108.7 . . ?
H3A C3 H3B 107.6 . . ?
N1 C4 C5 126.8(4) . . ?
N1 C4 H4 116.6 . . ?
C5 C4 H4 116.6 . . ?
C11 C5 C6 119.4(4) . . ?
C11 C5 C4 125.2(4) . . ?
C6 C5 C4 115.4(4) . . ?
C7 C6 C5 121.8(4) . . ?
C7 C6 H6 119.1 . . ?
C5 C6 H6 119.1 . . ?
C6 C7 C8 119.8(4) . . ?
C6 C7 H7 120.1 . . ?
C8 C7 H7 120.1 . . ?
C7 C8 C9 119.2(4) . . ?
C7 C8 H8 120.4 . . ?
C9 C8 H8 120.4 . . ?
O1 C9 C8 123.8(4) . . ?
O1 C9 C11 113.8(4) . . ?
C8 C9 C11 122.4(4) . . ?
O1 C10 H10A 109.5 . . ?
O1 C10 H10B 109.5 . . ?
H10A C10 H10B 109.5 . . ?
O1 C10 H10C 109.5 . . ?
H10A C10 H10C 109.5 . . ?
H10B C10 H10C 109.5 . . ?
O2 C11 C5 123.8(4) . . ?
O2 C11 C9 118.9(4) . . ?
C5 C11 C9 117.3(4) . . ?
N2 C12 C2 114.3(4) . . ?
N2 C12 H12A 108.7 . . ?
C2 C12 H12A 108.7 . . ?
N2 C12 H12B 108.7 . . ?
C2 C12 H12B 108.7 . . ?
H12A C12 H12B 107.6 . . ?
N2 C13 C14 128.1(4) . . ?
N2 C13 H13 116.0 . . ?
C14 C13 H13 116.0 . . ?
C15 C14 C20 121.1(4) . . ?
C15 C14 C13 115.5(4) . . ?
C20 C14 C13 123.4(4) . . ?
C16 C15 C14 120.2(4) . . ?
C16 C15 H15 119.9 . . ?
C14 C15 H15 119.9 . . ?
C15 C16 C17 120.6(4) . . ?
C15 C16 H16 119.7 . . ?
C17 C16 H16 119.7 . . ?
C18 C17 C16 119.5(4) . . ?
C18 C17 H17 120.3 . . ?
C16 C17 H17 120.3 . . ?
O3 C18 C17 125.1(4) . . ?
O3 C18 C20 113.5(4) . . ?
C17 C18 C20 121.4(4) . . ?
O3 C19 H19A 109.5 . . ?
O3 C19 H19B 109.5 . . ?
H19A C19 H19B 109.5 . . ?
O3 C19 H19C 109.5 . . ?
H19A C19 H19C 109.5 . . ?
H19B C19 H19C 109.5 . . ?
O4 C20 C18 118.3(4) . . ?
O4 C20 C14 124.5(4) . . ?
C18 C20 C14 117.2(4) . . ?
N3 C21 C2 113.2(4) . . ?
N3 C21 H21A 108.9 . . ?
C2 C21 H21A 108.9 . . ?
N3 C21 H21B 108.9 . . ?
C2 C21 H21B 108.9 . . ?
H21A C21 H21B 107.8 . . ?
N3 C22 C23 126.6(4) . . ?
N3 C22 H22 116.7 . . ?
C23 C22 H22 116.7 . . ?
C29 C23 C24 118.8(4) . . ?
C29 C23 C22 125.4(4) . . ?
C24 C23 C22 115.8(4) . . ?
C25 C24 C23 121.3(4) . . ?
C25 C24 H24 119.3 . . ?
C23 C24 H24 119.3 . . ?
C24 C25 C26 120.2(4) . . ?
C24 C25 H25 119.9 . . ?
C26 C25 H25 119.9 . . ?
C27 C26 C25 120.2(5) . . ?
C27 C26 H26 119.9 . . ?
C25 C26 H26 119.9 . . ?
O5 C27 C26 125.3(4) . . ?
O5 C27 C29 113.9(4) . . ?
C26 C27 C29 120.7(4) . . ?
O5 C28 H28A 109.5 . . ?
O5 C28 H28B 109.5 . . ?
H28A C28 H28B 109.5 . . ?
O5 C28 H28C 109.5 . . ?
H28A C28 H28C 109.5 . . ?
H28B C28 H28C 109.5 . . ?
O6 C29 C23 123.8(4) . . ?
O6 C29 C27 117.8(4) . . ?
C23 C29 C27 118.4(4) . . ?
C31 C30 H30A 109.5 . . ?
C31 C30 H30B 109.5 . . ?
H30A C30 H30B 109.5 . . ?
C31 C30 H30C 109.5 . . ?
H30A C30 H30C 109.5 . . ?
H30B C30 H30C 109.5 . . ?
C32 C31 C41 111.8(4) . . ?
C32 C31 C30 106.6(4) . . ?
C41 C31 C30 106.7(4) . . ?
C32 C31 C50 112.8(4) . . ?
C41 C31 C50 111.7(4) . . ?
C30 C31 C50 106.8(4) . . ?
N4 C32 C31 113.8(4) . . ?
N4 C32 H32A 108.8 . . ?
C31 C32 H32A 108.8 . . ?
N4 C32 H32B 108.8 . . ?
C31 C32 H32B 108.8 . . ?
H32A C32 H32B 107.7 . . ?
N4 C33 C34 127.6(4) . . ?
N4 C33 H33 116.2 . . ?
C34 C33 H33 116.2 . . ?
C35 C34 C40 118.4(4) . . ?
C35 C34 C33 116.7(4) . . ?
C40 C34 C33 124.8(4) . . ?
C36 C35 C34 122.6(5) . . ?
C36 C35 H35 118.7 . . ?
C34 C35 H35 118.7 . . ?
C35 C36 C37 120.6(5) . . ?
C35 C36 H36 119.7 . . ?
C37 C36 H36 119.7 . . ?
C38 C37 C36 117.8(5) . . ?
C38 C37 H37 121.1 . . ?
C36 C37 H37 121.1 . . ?
O7 C38 C37 123.5(4) . . ?
O7 C38 C40 113.4(4) . . ?
C37 C38 C40 123.1(4) . . ?
O7 C39 H39A 109.5 . . ?
O7 C39 H39B 109.5 . . ?
H39A C39 H39B 109.5 . . ?
O7 C39 H39C 109.5 . . ?
H39A C39 H39C 109.5 . . ?
H39B C39 H39C 109.5 . . ?
O8 C40 C38 119.7(4) . . ?
O8 C40 C34 122.9(4) . . ?
C38 C40 C34 117.4(4) . . ?
N5 C41 C31 113.4(4) . . ?
N5 C41 H41A 108.9 . . ?
C31 C41 H41A 108.9 . . ?
N5 C41 H41B 108.9 . . ?
C31 C41 H41B 108.9 . . ?
H41A C41 H41B 107.7 . . ?
N5 C42 C43 128.5(4) . . ?
N5 C42 H42 115.7 . . ?
C43 C42 H42 115.7 . . ?
C44 C43 C49 120.2(4) . . ?
C44 C43 C42 116.2(4) . . ?
C49 C43 C42 123.5(4) . . ?
C45 C44 C43 122.1(5) . . ?
C45 C44 H44 118.9 . . ?
C43 C44 H44 118.9 . . ?
C44 C45 C46 119.1(5) . . ?
C44 C45 H45 120.5 . . ?
C46 C45 H45 120.5 . . ?
C47 C46 C45 120.2(4) . . ?
C47 C46 H46 119.9 . . ?
C45 C46 H46 119.9 . . ?
O9 C47 C46 124.5(4) . . ?
O9 C47 C49 113.0(4) . . ?
C46 C47 C49 122.6(4) . . ?
O9 C48 H48A 109.5 . . ?
O9 C48 H48B 109.5 . . ?
H48A C48 H48B 109.5 . . ?
O9 C48 H48C 109.5 . . ?
H48A C48 H48C 109.5 . . ?
H48B C48 H48C 109.5 . . ?
O10 C49 C43 123.7(4) . . ?
O10 C49 C47 120.6(4) . . ?
C43 C49 C47 115.8(4) . . ?
N6 C50 C31 114.1(4) . . ?
N6 C50 H50A 108.7 . . ?
C31 C50 H50A 108.7 . . ?
N6 C50 H50B 108.7 . . ?
C31 C50 H50B 108.7 . . ?
H50A C50 H50B 107.6 . . ?
N6 C51 C52 128.5(4) . . ?
N6 C51 H51 115.7 . . ?
C52 C51 H51 115.7 . . ?
C53 C52 C58 120.1(4) . . ?
C53 C52 C51 115.5(4) . . ?
C58 C52 C51 124.2(4) . . ?
C54 C53 C52 121.9(4) . . ?
C54 C53 H53 119.0 . . ?
C52 C53 H53 119.0 . . ?
C53 C54 C55 118.5(4) . . ?
C53 C54 H54 120.7 . . ?
C55 C54 H54 120.7 . . ?
C56 C55 C54 120.2(4) . . ?
C56 C55 H55 119.9 . . ?
C54 C55 H55 119.9 . . ?
C55 C56 O11 124.3(4) . . ?
C55 C56 C58 122.1(4) . . ?
O11 C56 C58 113.5(4) . . ?
O11 C57 H57A 109.5 . . ?
O11 C57 H57B 109.5 . . ?
H57A C57 H57B 109.5 . . ?
O11 C57 H57C 109.5 . . ?
H57A C57 H57C 109.5 . . ?
H57B C57 H57C 109.5 . . ?
O12 C58 C56 118.9(4) . . ?
O12 C58 C52 124.1(4) . . ?
C56 C58 C52 117.0(4) . . ?
Cl2 C59 Cl1 110.1(4) . . ?
Cl2 C59 Cl3 110.2(4) . . ?
Cl1 C59 Cl3 109.8(4) . . ?
Cl6 C60 Cl4 110.8(4) . . ?
Cl6 C60 Cl5 111.3(4) . . ?
Cl4 C60 Cl5 109.6(5) . . ?
Cl9 C61 Cl8 110.2(4) . . ?
Cl9 C61 Cl7 110.9(4) . . ?
Cl8 C61 Cl7 106.6(4) . . ?
Cl10 C62 Cl11 116.5(9) . . ?
Cl10 C62 Cl12 109.5(6) . . ?
Cl11 C62 Cl12 106.2(7) . . ?

loop_
_geom_bond_atom_site_label_1
_geom_bond_atom_site_label_2
_geom_bond_distance
_geom_bond_site_symmetry_2
_geom_bond_publ_flag
Tb1 O8 2.385(2) . ?
Tb1 O6 2.390(2) . ?
Tb1 O4 2.397(3) . ?
Tb1 O12 2.399(3) . ?
Tb1 O2 2.420(3) . ?
Tb1 O10 2.431(3) . ?
Tb1 O7 2.883(3) . ?
Tb1 O11 2.891(3) . ?
Tb1 O3 2.898(3) . ?
Tb1 Mn1 3.3239(6) . ?
Tb1 Mn2 3.3394(6) . ?
Mn1 O4 2.145(3) . ?
Mn1 O6 2.149(3) . ?
Mn1 O2 2.150(3) . ?
Mn1 N3 2.180(4) . ?
Mn1 N1 2.203(4) . ?
Mn1 N2 2.207(4) . ?
Mn2 O8 2.147(3) . ?
Mn2 O10 2.163(3) . ?
Mn2 O12 2.161(3) . ?
Mn2 N4 2.187(4) . ?
Mn2 N6 2.201(4) . ?
Mn2 N5 2.209(4) . ?
Cl1 C59 1.742(8) . ?
Cl2 C59 1.742(7) . ?
Cl3 C59 1.759(7) . ?
Cl4 C60 1.755(8) . ?
Cl5 C60 1.775(8) . ?
Cl6 C60 1.726(6) . ?
Cl7 C61 1.771(8) . ?
Cl8 C61 1.763(8) . ?
Cl9 C61 1.742(7) . ?
Cl10 C62 1.688(14) . ?
Cl11 C62 1.725(12) . ?
Cl12 C62 1.849(14) . ?
O1 C9 1.387(5) . ?
O1 C10 1.437(5) . ?
O2 C11 1.317(5) . ?
O3 C18 1.371(5) . ?
O3 C19 1.422(5) . ?
O4 C20 1.327(5) . ?
O5 C27 1.370(5) . ?
O5 C28 1.442(5) . ?
O6 C29 1.320(5) . ?
O7 C38 1.380(5) . ?
O7 C39 1.420(6) . ?
O8 C40 1.308(5) . ?
O9 C47 1.384(5) . ?
O9 C48 1.441(5) . ?
O10 C49 1.302(5) . ?
O11 C56 1.383(5) . ?
O11 C57 1.419(5) . ?
O12 C58 1.318(5) . ?
O13 N7 1.223(9) . ?
O14 N7 1.192(12) . ?
O15 N7 1.216(8) . ?
N1 C4 1.280(6) . ?
N1 C3 1.472(6) . ?
N2 C13 1.280(6) . ?
N2 C12 1.477(6) . ?
N3 C22 1.284(6) . ?
N3 C21 1.484(6) . ?
N4 C33 1.288(7) . ?
N4 C32 1.477(6) . ?
N5 C42 1.276(6) . ?
N5 C41 1.481(6) . ?
N6 C51 1.280(6) . ?
N6 C50 1.474(6) . ?
C1 C2 1.542(6) . ?
C1 H1A 0.9800 . ?
C1 H1B 0.9800 . ?
C1 H1C 0.9800 . ?
C2 C12 1.532(7) . ?
C2 C3 1.548(7) . ?
C2 C21 1.544(7) . ?
C3 H3A 0.9900 . ?
C3 H3B 0.9900 . ?
C4 C5 1.469(6) . ?
C4 H4 0.9500 . ?
C5 C11 1.403(6) . ?
C5 C6 1.428(7) . ?
C6 C7 1.355(7) . ?
C6 H6 0.9500 . ?
C7 C8 1.396(7) . ?
C7 H7 0.9500 . ?
C8 C9 1.396(6) . ?
C8 H8 0.9500 . ?
C9 C11 1.411(6) . ?
C10 H10A 0.9800 . ?
C10 H10B 0.9800 . ?
C10 H10C 0.9800 . ?
C12 H12A 0.9900 . ?
C12 H12B 0.9900 . ?
C13 C14 1.470(6) . ?
C13 H13 0.9500 . ?
C14 C15 1.399(6) . ?
C14 C20 1.406(6) . ?
C15 C16 1.367(7) . ?
C15 H15 0.9500 . ?
C16 C17 1.410(7) . ?
C16 H16 0.9500 . ?
C17 C18 1.376(6) . ?
C17 H17 0.9500 . ?
C18 C20 1.428(6) . ?
C19 H19A 0.9800 . ?
C19 H19B 0.9800 . ?
C19 H19C 0.9800 . ?
C21 H21A 0.9900 . ?
C21 H21B 0.9900 . ?
C22 C23 1.447(6) . ?
C22 H22 0.9500 . ?
C23 C29 1.407(6) . ?
C23 C24 1.419(6) . ?
C24 C25 1.366(8) . ?
C24 H24 0.9500 . ?
C25 C26 1.394(7) . ?
C25 H25 0.9500 . ?
C26 C27 1.375(6) . ?
C26 H26 0.9500 . ?
C27 C29 1.432(7) . ?
C28 H28A 0.9800 . ?
C28 H28B 0.9800 . ?
C28 H28C 0.9800 . ?
C30 C31 1.557(6) . ?
C30 H30A 0.9800 . ?
C30 H30B 0.9800 . ?
C30 H30C 0.9800 . ?
C31 C32 1.537(7) . ?
C31 C41 1.549(8) . ?
C31 C50 1.544(7) . ?
C32 H32A 0.9900 . ?
C32 H32B 0.9900 . ?
C33 C34 1.448(7) . ?
C33 H33 0.9500 . ?
C34 C35 1.422(7) . ?
C34 C40 1.430(6) . ?
C35 C36 1.332(8) . ?
C35 H35 0.9500 . ?
C36 C37 1.427(7) . ?
C36 H36 0.9500 . ?
C37 C38 1.391(7) . ?
C37 H37 0.9500 . ?
C38 C40 1.405(6) . ?
C39 H39A 0.9800 . ?
C39 H39B 0.9800 . ?
C39 H39C 0.9800 . ?
C41 H41A 0.9900 . ?
C41 H41B 0.9900 . ?
C42 C43 1.458(7) . ?
C42 H42 0.9500 . ?
C43 C44 1.394(7) . ?
C43 C49 1.433(6) . ?
C44 C45 1.372(7) . ?
C44 H44 0.9500 . ?
C45 C46 1.396(7) . ?
C45 H45 0.9500 . ?
C46 C47 1.378(7) . ?
C46 H46 0.9500 . ?
C47 C49 1.424(6) . ?
C48 H48A 0.9800 . ?
C48 H48B 0.9800 . ?
C48 H48C 0.9800 . ?
C50 H50A 0.9900 . ?
C50 H50B 0.9900 . ?
C51 C52 1.458(6) . ?
C51 H51 0.9500 . ?
C52 C53 1.401(7) . ?
C52 C58 1.410(6) . ?
C53 C54 1.376(7) . ?
C53 H53 0.9500 . ?
C54 C55 1.406(7) . ?
C54 H54 0.9500 . ?
C55 C56 1.378(6) . ?
C55 H55 0.9500 . ?
C56 C58 1.415(6) . ?
C57 H57A 0.9800 . ?
C57 H57B 0.9800 . ?
C57 H57C 0.9800 . ?

loop_
_geom_torsion_atom_site_label_1
_geom_torsion_atom_site_label_2
_geom_torsion_atom_site_label_3
_geom_torsion_atom_site_label_4
_geom_torsion
_geom_torsion_site_symmetry_1
_geom_torsion_site_symmetry_2
_geom_torsion_site_symmetry_3
_geom_torsion_site_symmetry_4
_geom_torsion_publ_flag
O8 Tb1 Mn1 O4 -56.29(19) . . . . ?
O6 Tb1 Mn1 O4 120.32(19) . . . . ?
O12 Tb1 Mn1 O4 66.30(16) . . . . ?
O2 Tb1 Mn1 O4 -120.36(16) . . . . ?
O10 Tb1 Mn1 O4 -173.84(16) . . . . ?
O7 Tb1 Mn1 O4 -58.35(13) . . . . ?
O11 Tb1 Mn1 O4 63.74(13) . . . . ?
O3 Tb1 Mn1 O4 4.04(13) . . . . ?
Mn2 Tb1 Mn1 O4 -165.2(6) . . . . ?
O8 Tb1 Mn1 O6 -176.6(3) . . . . ?
O4 Tb1 Mn1 O6 -120.32(19) . . . . ?
O12 Tb1 Mn1 O6 -54.01(19) . . . . ?
O2 Tb1 Mn1 O6 119.32(19) . . . . ?
O10 Tb1 Mn1 O6 65.84(19) . . . . ?
O7 Tb1 Mn1 O6 -178.66(17) . . . . ?
O11 Tb1 Mn1 O6 -56.57(17) . . . . ?
O3 Tb1 Mn1 O6 -116.28(17) . . . . ?
Mn2 Tb1 Mn1 O6 74.5(6) . . . . ?
O8 Tb1 Mn1 O2 64.07(19) . . . . ?
O6 Tb1 Mn1 O2 -119.32(19) . . . . ?
O4 Tb1 Mn1 O2 120.36(16) . . . . ?
O12 Tb1 Mn1 O2 -173.34(18) . . . . ?
O10 Tb1 Mn1 O2 -53.48(16) . . . . ?
O7 Tb1 Mn1 O2 62.01(13) . . . . ?
O11 Tb1 Mn1 O2 -175.90(14) . . . . ?
O3 Tb1 Mn1 O2 124.40(13) . . . . ?
Mn2 Tb1 Mn1 O2 -44.9(6) . . . . ?
O8 Tb1 Mn1 N3 -160.0(2) . . . . ?
O6 Tb1 Mn1 N3 16.6(2) . . . . ?
O4 Tb1 Mn1 N3 -103.72(17) . . . . ?
O12 Tb1 Mn1 N3 -37.42(18) . . . . ?
O2 Tb1 Mn1 N3 135.92(18) . . . . ?
O10 Tb1 Mn1 N3 82.44(17) . . . . ?
O7 Tb1 Mn1 N3 -162.07(15) . . . . ?
O11 Tb1 Mn1 N3 -39.98(15) . . . . ?
O3 Tb1 Mn1 N3 -99.68(15) . . . . ?
Mn2 Tb1 Mn1 N3 91.1(6) . . . . ?
O8 Tb1 Mn1 N1 81.1(2) . . . . ?
O6 Tb1 Mn1 N1 -102.3(2) . . . . ?
O4 Tb1 Mn1 N1 137.43(18) . . . . ?
O12 Tb1 Mn1 N1 -156.27(18) . . . . ?
O2 Tb1 Mn1 N1 17.07(17) . . . . ?
O10 Tb1 Mn1 N1 -36.41(18) . . . . ?
O7 Tb1 Mn1 N1 79.08(15) . . . . ?
O11 Tb1 Mn1 N1 -158.83(15) . . . . ?
O3 Tb1 Mn1 N1 141.47(15) . . . . ?
Mn2 Tb1 Mn1 N1 -27.8(6) . . . . ?
O8 Tb1 Mn1 N2 -38.9(2) . . . . ?
O6 Tb1 Mn1 N2 137.7(2) . . . . ?
O4 Tb1 Mn1 N2 17.34(17) . . . . ?
O12 Tb1 Mn1 N2 83.65(18) . . . . ?
O2 Tb1 Mn1 N2 -103.02(18) . . . . ?
O10 Tb1 Mn1 N2 -156.50(17) . . . . ?
O7 Tb1 Mn1 N2 -41.00(15) . . . . ?
O11 Tb1 Mn1 N2 81.09(15) . . . . ?
O3 Tb1 Mn1 N2 21.38(15) . . . . ?
Mn2 Tb1 Mn1 N2 -147.9(6) . . . . ?
O6 Tb1 Mn2 O8 -176.6(3) . . . . ?
O4 Tb1 Mn2 O8 -53.67(19) . . . . ?
O12 Tb1 Mn2 O8 -118.86(19) . . . . ?
O2 Tb1 Mn2 O8 67.57(19) . . . . ?
O10 Tb1 Mn2 O8 119.91(19) . . . . ?
O7 Tb1 Mn2 O8 4.34(17) . . . . ?
O11 Tb1 Mn2 O8 -118.17(17) . . . . ?
O3 Tb1 Mn2 O8 -58.32(17) . . . . ?
Mn1 Tb1 Mn2 O8 111.0(6) . . . . ?
O8 Tb1 Mn2 O10 -119.91(19) . . . . ?
O6 Tb1 Mn2 O10 63.50(19) . . . . ?
O4 Tb1 Mn2 O10 -173.58(17) . . . . ?
O12 Tb1 Mn2 O10 121.23(16) . . . . ?
O2 Tb1 Mn2 O10 -52.34(16) . . . . ?
O7 Tb1 Mn2 O10 -115.57(13) . . . . ?
O11 Tb1 Mn2 O10 121.92(13) . . . . ?
O3 Tb1 Mn2 O10 -178.23(13) . . . . ?
Mn1 Tb1 Mn2 O10 -8.9(6) . . . . ?
O8 Tb1 Mn2 O12 118.86(19) . . . . ?
O6 Tb1 Mn2 O12 -57.72(19) . . . . ?
O4 Tb1 Mn2 O12 65.19(16) . . . . ?
O2 Tb1 Mn2 O12 -173.57(17) . . . . ?
O10 Tb1 Mn2 O12 -121.23(16) . . . . ?
O7 Tb1 Mn2 O12 123.20(14) . . . . ?
O11 Tb1 Mn2 O12 0.69(14) . . . . ?
O3 Tb1 Mn2 O12 60.54(14) . . . . ?
Mn1 Tb1 Mn2 O12 -130.2(6) . . . . ?
O8 Tb1 Mn2 N4 12.6(2) . . . . ?
O6 Tb1 Mn2 N4 -164.0(2) . . . . ?
O4 Tb1 Mn2 N4 -41.08(19) . . . . ?
O12 Tb1 Mn2 N4 -106.28(19) . . . . ?
O2 Tb1 Mn2 N4 80.15(18) . . . . ?
O10 Tb1 Mn2 N4 132.50(18) . . . . ?
O7 Tb1 Mn2 N4 16.93(16) . . . . ?
O11 Tb1 Mn2 N4 -105.58(16) . . . . ?
O3 Tb1 Mn2 N4 -45.74(16) . . . . ?
Mn1 Tb1 Mn2 N4 123.6(6) . . . . ?
O8 Tb1 Mn2 N6 134.2(2) . . . . ?
O6 Tb1 Mn2 N6 -42.4(2) . . . . ?
O4 Tb1 Mn2 N6 80.52(18) . . . . ?
O12 Tb1 Mn2 N6 15.33(18) . . . . ?
O2 Tb1 Mn2 N6 -158.24(18) . . . . ?
O10 Tb1 Mn2 N6 -105.90(18) . . . . ?
O7 Tb1 Mn2 N6 138.53(16) . . . . ?
O11 Tb1 Mn2 N6 16.02(16) . . . . ?
O3 Tb1 Mn2 N6 75.87(16) . . . . ?
Mn1 Tb1 Mn2 N6 -114.8(6) . . . . ?
O8 Tb1 Mn2 N5 -108.2(2) . . . . ?
O6 Tb1 Mn2 N5 75.3(2) . . . . ?
O4 Tb1 Mn2 N5 -161.83(18) . . . . ?
O12 Tb1 Mn2 N5 132.98(18) . . . . ?
O2 Tb1 Mn2 N5 -40.59(18) . . . . ?
O10 Tb1 Mn2 N5 11.75(17) . . . . ?
O7 Tb1 Mn2 N5 -103.82(16) . . . . ?
O11 Tb1 Mn2 N5 133.67(15) . . . . ?
O3 Tb1 Mn2 N5 -166.48(16) . . . . ?
Mn1 Tb1 Mn2 N5 2.8(6) . . . . ?
O4 Mn1 O2 C11 -147.7(4) . . . . ?
O6 Mn1 O2 C11 133.0(4) . . . . ?
N3 Mn1 O2 C11 76.0(5) . . . . ?
N1 Mn1 O2 C11 6.1(4) . . . . ?
N2 Mn1 O2 C11 -74.3(4) . . . . ?
Tb1 Mn1 O2 C11 172.9(4) . . . . ?
O4 Mn1 O2 Tb1 39.44(11) . . . . ?
O6 Mn1 O2 Tb1 -39.90(12) . . . . ?
N3 Mn1 O2 Tb1 -96.8(2) . . . . ?
N1 Mn1 O2 Tb1 -166.71(14) . . . . ?
N2 Mn1 O2 Tb1 112.80(14) . . . . ?
O8 Tb1 O2 C11 46.1(4) . . . . ?
O6 Tb1 O2 C11 -135.2(4) . . . . ?
O4 Tb1 O2 C11 150.6(4) . . . . ?
O12 Tb1 O2 C11 -64.5(14) . . . . ?
O10 Tb1 O2 C11 -27.1(4) . . . . ?
O7 Tb1 O2 C11 80.3(4) . . . . ?
O11 Tb1 O2 C11 -167.7(3) . . . . ?
O3 Tb1 O2 C11 119.8(4) . . . . ?
Mn1 Tb1 O2 C11 -172.6(4) . . . . ?
Mn2 Tb1 O2 C11 5.5(4) . . . . ?
O8 Tb1 O2 Mn1 -141.35(11) . . . . ?
O6 Tb1 O2 Mn1 37.42(10) . . . . ?
O4 Tb1 O2 Mn1 -36.79(10) . . . . ?
O12 Tb1 O2 Mn1 108.1(13) . . . . ?
O10 Tb1 O2 Mn1 145.51(10) . . . . ?
O7 Tb1 O2 Mn1 -107.14(12) . . . . ?
O11 Tb1 O2 Mn1 4.85(16) . . . . ?
O3 Tb1 O2 Mn1 -67.59(13) . . . . ?
Mn2 Tb1 O2 Mn1 178.09(3) . . . . ?
O8 Tb1 O3 C18 131.9(3) . . . . ?
O6 Tb1 O3 C18 -49.7(3) . . . . ?
O4 Tb1 O3 C18 -7.8(3) . . . . ?
O12 Tb1 O3 C18 -153.4(3) . . . . ?
O2 Tb1 O3 C18 26.2(3) . . . . ?
O10 Tb1 O3 C18 167.4(3) . . . . ?
O7 Tb1 O3 C18 66.6(3) . . . . ?
O11 Tb1 O3 C18 -88.1(3) . . . . ?
Mn1 Tb1 O3 C18 -10.9(3) . . . . ?
Mn2 Tb1 O3 C18 168.8(3) . . . . ?
O8 Tb1 O3 C19 -38.4(3) . . . . ?
O6 Tb1 O3 C19 140.0(3) . . . . ?
O4 Tb1 O3 C19 -178.1(4) . . . . ?
O12 Tb1 O3 C19 36.3(3) . . . . ?
O2 Tb1 O3 C19 -144.0(3) . . . . ?
O10 Tb1 O3 C19 -2.8(4) . . . . ?
O7 Tb1 O3 C19 -103.6(4) . . . . ?
O11 Tb1 O3 C19 101.6(4) . . . . ?
Mn1 Tb1 O3 C19 178.9(3) . . . . ?
Mn2 Tb1 O3 C19 -1.5(3) . . . . ?
O6 Mn1 O4 C20 -146.8(4) . . . . ?
O2 Mn1 O4 C20 133.8(4) . . . . ?
N3 Mn1 O4 C20 -73.6(4) . . . . ?
N1 Mn1 O4 C20 77.9(4) . . . . ?
N2 Mn1 O4 C20 7.5(3) . . . . ?
Tb1 Mn1 O4 C20 173.7(4) . . . . ?
O6 Mn1 O4 Tb1 39.44(12) . . . . ?
O2 Mn1 O4 Tb1 -39.94(11) . . . . ?
N3 Mn1 O4 Tb1 112.66(15) . . . . ?
N1 Mn1 O4 Tb1 -95.8(2) . . . . ?
N2 Mn1 O4 Tb1 -166.28(13) . . . . ?
O8 Tb1 O4 C20 -28.1(4) . . . . ?
O6 Tb1 O4 C20 149.5(4) . . . . ?
O12 Tb1 O4 C20 46.1(4) . . . . ?
O2 Tb1 O4 C20 -136.7(4) . . . . ?
O10 Tb1 O4 C20 -107.7(13) . . . . ?
O7 Tb1 O4 C20 -63.3(3) . . . . ?
O11 Tb1 O4 C20 80.3(3) . . . . ?
O3 Tb1 O4 C20 11.1(3) . . . . ?
Mn1 Tb1 O4 C20 -173.6(4) . . . . ?
Mn2 Tb1 O4 C20 5.6(4) . . . . ?
O8 Tb1 O4 Mn1 145.56(12) . . . . ?
O6 Tb1 O4 Mn1 -36.91(13) . . . . ?
O12 Tb1 O4 Mn1 -140.25(10) . . . . ?
O2 Tb1 O4 Mn1 36.94(10) . . . . ?
O10 Tb1 O4 Mn1 65.9(13) . . . . ?
O7 Tb1 O4 Mn1 110.36(12) . . . . ?
O11 Tb1 O4 Mn1 -106.03(12) . . . . ?
O3 Tb1 O4 Mn1 -175.29(15) . . . . ?
Mn2 Tb1 O4 Mn1 179.26(3) . . . . ?
O4 Mn1 O6 C29 144.7(4) . . . . ?
O2 Mn1 O6 C29 -135.2(4) . . . . ?
N3 Mn1 O6 C29 17.3(4) . . . . ?
N1 Mn1 O6 C29 -61.9(4) . . . . ?
N2 Mn1 O6 C29 90.8(5) . . . . ?
Tb1 Mn1 O6 C29 -175.7(5) . . . . ?
O4 Mn1 O6 Tb1 -39.59(12) . . . . ?
O2 Mn1 O6 Tb1 40.57(12) . . . . ?
N3 Mn1 O6 Tb1 -166.99(16) . . . . ?
N1 Mn1 O6 Tb1 113.79(14) . . . . ?
N2 Mn1 O6 Tb1 -93.5(2) . . . . ?
O8 Tb1 O6 C29 -71(2) . . . . ?
O4 Tb1 O6 C29 -147.9(5) . . . . ?
O12 Tb1 O6 C29 -37.8(5) . . . . ?
O2 Tb1 O6 C29 137.8(5) . . . . ?
O10 Tb1 O6 C29 36.9(5) . . . . ?
O7 Tb1 O6 C29 176.9(4) . . . . ?
O11 Tb1 O6 C29 -72.5(5) . . . . ?
O3 Tb1 O6 C29 -110.1(4) . . . . ?
Mn1 Tb1 O6 C29 175.3(5) . . . . ?
Mn2 Tb1 O6 C29 -2.0(5) . . . . ?
O8 Tb1 O6 Mn1 114(2) . . . . ?
O4 Tb1 O6 Mn1 36.84(11) . . . . ?
O12 Tb1 O6 Mn1 146.95(12) . . . . ?
O2 Tb1 O6 Mn1 -37.50(12) . . . . ?
O10 Tb1 O6 Mn1 -138.38(11) . . . . ?
O7 Tb1 O6 Mn1 1.6(2) . . . . ?
O11 Tb1 O6 Mn1 112.16(15) . . . . ?
O3 Tb1 O6 Mn1 74.57(16) . . . . ?
Mn2 Tb1 O6 Mn1 -177.34(3) . . . . ?
O8 Tb1 O7 C38 1.5(3) . . . . ?
O6 Tb1 O7 C38 178.9(3) . . . . ?
O4 Tb1 O7 C38 142.4(3) . . . . ?
O12 Tb1 O7 C38 35.6(3) . . . . ?
O2 Tb1 O7 C38 -141.5(3) . . . . ?
O10 Tb1 O7 C38 -41.0(3) . . . . ?
O11 Tb1 O7 C38 102.9(3) . . . . ?
O3 Tb1 O7 C38 77.2(3) . . . . ?
Mn1 Tb1 O7 C38 179.9(3) . . . . ?
Mn2 Tb1 O7 C38 -1.8(3) . . . . ?
O8 Tb1 O7 C39 173.2(4) . . . . ?
O6 Tb1 O7 C39 -9.4(4) . . . . ?
O4 Tb1 O7 C39 -45.8(4) . . . . ?
O12 Tb1 O7 C39 -152.7(4) . . . . ?
O2 Tb1 O7 C39 30.2(4) . . . . ?
O10 Tb1 O7 C39 130.7(4) . . . . ?
O11 Tb1 O7 C39 -85.4(4) . . . . ?
O3 Tb1 O7 C39 -111.1(4) . . . . ?
Mn1 Tb1 O7 C39 -8.3(4) . . . . ?
Mn2 Tb1 O7 C39 169.9(4) . . . . ?
O10 Mn2 O8 C40 -133.9(4) . . . . ?
O12 Mn2 O8 C40 145.4(4) . . . . ?
N4 Mn2 O8 C40 15.6(4) . . . . ?
N6 Mn2 O8 C40 89.6(5) . . . . ?
N5 Mn2 O8 C40 -63.4(5) . . . . ?
Tb1 Mn2 O8 C40 -174.2(5) . . . . ?
O10 Mn2 O8 Tb1 40.29(12) . . . . ?
O12 Mn2 O8 Tb1 -40.32(12) . . . . ?
N4 Mn2 O8 Tb1 -170.15(16) . . . . ?
N6 Mn2 O8 Tb1 -96.1(2) . . . . ?
N5 Mn2 O8 Tb1 110.82(16) . . . . ?
O6 Tb1 O8 C40 -115(2) . . . . ?
O4 Tb1 O8 C40 -38.5(4) . . . . ?
O12 Tb1 O8 C40 -148.2(4) . . . . ?
O2 Tb1 O8 C40 36.3(4) . . . . ?
O10 Tb1 O8 C40 136.7(4) . . . . ?
O7 Tb1 O8 C40 -0.9(4) . . . . ?
O11 Tb1 O8 C40 -112.9(4) . . . . ?
O3 Tb1 O8 C40 -74.6(4) . . . . ?
Mn1 Tb1 O8 C40 -3.3(5) . . . . ?
Mn2 Tb1 O8 C40 174.0(5) . . . . ?
O6 Tb1 O8 Mn2 71(2) . . . . ?
O4 Tb1 O8 Mn2 147.52(11) . . . . ?
O12 Tb1 O8 Mn2 37.80(12) . . . . ?
O2 Tb1 O8 Mn2 -137.72(12) . . . . ?
O10 Tb1 O8 Mn2 -37.29(12) . . . . ?
O7 Tb1 O8 Mn2 -174.95(19) . . . . ?
O11 Tb1 O8 Mn2 73.07(15) . . . . ?
O3 Tb1 O8 Mn2 111.36(16) . . . . ?
Mn1 Tb1 O8 Mn2 -177.34(3) . . . . ?
O8 Mn2 O10 C49 146.6(4) . . . . ?
O12 Mn2 O10 C49 -135.4(4) . . . . ?
N4 Mn2 O10 C49 86.7(4) . . . . ?
N6 Mn2 O10 C49 -62.0(4) . . . . ?
N5 Mn2 O10 C49 15.0(4) . . . . ?
Tb1 Mn2 O10 C49 -174.2(4) . . . . ?
O8 Mn2 O10 Tb1 -39.27(12) . . . . ?
O12 Mn2 O10 Tb1 38.80(11) . . . . ?
N4 Mn2 O10 Tb1 -99.1(2) . . . . ?
N6 Mn2 O10 Tb1 112.13(15) . . . . ?
N5 Mn2 O10 Tb1 -170.86(14) . . . . ?
O8 Tb1 O10 C49 -149.3(4) . . . . ?
O6 Tb1 O10 C49 33.2(4) . . . . ?
O4 Tb1 O10 C49 -67.8(14) . . . . ?
O12 Tb1 O10 C49 137.5(4) . . . . ?
O2 Tb1 O10 C49 -39.6(4) . . . . ?
O7 Tb1 O10 C49 -110.9(4) . . . . ?
O11 Tb1 O10 C49 103.8(4) . . . . ?
O3 Tb1 O10 C49 176.0(3) . . . . ?
Mn1 Tb1 O10 C49 -6.6(4) . . . . ?
Mn2 Tb1 O10 C49 173.9(4) . . . . ?
O8 Tb1 O10 Mn2 36.88(12) . . . . ?
O6 Tb1 O10 Mn2 -140.69(13) . . . . ?
O4 Tb1 O10 Mn2 118.3(13) . . . . ?
O12 Tb1 O10 Mn2 -36.38(10) . . . . ?
O2 Tb1 O10 Mn2 146.50(10) . . . . ?
O7 Tb1 O10 Mn2 75.27(12) . . . . ?
O11 Tb1 O10 Mn2 -70.03(12) . . . . ?
O3 Tb1 O10 Mn2 2.12(16) . . . . ?
Mn1 Tb1 O10 Mn2 179.58(3) . . . . ?
O8 Tb1 O11 C56 -51.5(3) . . . . ?
O6 Tb1 O11 C56 128.4(3) . . . . ?
O4 Tb1 O11 C56 -156.0(3) . . . . ?
O12 Tb1 O11 C56 -12.6(3) . . . . ?
O2 Tb1 O11 C56 162.3(3) . . . . ?
O10 Tb1 O11 C56 24.7(3) . . . . ?
O7 Tb1 O11 C56 -117.7(3) . . . . ?
O3 Tb1 O11 C56 -91.3(3) . . . . ?
Mn1 Tb1 O11 C56 165.5(3) . . . . ?
Mn2 Tb1 O11 C56 -13.2(3) . . . . ?
O8 Tb1 O11 C57 143.0(3) . . . . ?
O6 Tb1 O11 C57 -37.0(3) . . . . ?
O4 Tb1 O11 C57 38.5(4) . . . . ?
O12 Tb1 O11 C57 -178.1(4) . . . . ?
O2 Tb1 O11 C57 -3.2(4) . . . . ?
O10 Tb1 O11 C57 -140.8(3) . . . . ?
O7 Tb1 O11 C57 76.8(4) . . . . ?
O3 Tb1 O11 C57 103.2(4) . . . . ?
Mn1 Tb1 O11 C57 0.0(4) . . . . ?
Mn2 Tb1 O11 C57 -178.7(3) . . . . ?
O8 Mn2 O12 C58 -153.3(4) . . . . ?
O10 Mn2 O12 C58 127.3(4) . . . . ?
N4 Mn2 O12 C58 -81.8(4) . . . . ?
N6 Mn2 O12 C58 -1.3(3) . . . . ?
N5 Mn2 O12 C58 68.3(4) . . . . ?
Tb1 Mn2 O12 C58 166.7(4) . . . . ?
O8 Mn2 O12 Tb1 39.99(12) . . . . ?
O10 Mn2 O12 Tb1 -39.47(11) . . . . ?
N4 Mn2 O12 Tb1 111.50(16) . . . . ?
N6 Mn2 O12 Tb1 -168.00(14) . . . . ?
N5 Mn2 O12 Tb1 -98.5(2) . . . . ?
O8 Tb1 O12 C58 156.0(4) . . . . ?
O6 Tb1 O12 C58 -22.7(4) . . . . ?
O4 Tb1 O12 C58 52.1(4) . . . . ?
O2 Tb1 O12 C58 -91.7(14) . . . . ?
O10 Tb1 O12 C58 -130.1(4) . . . . ?
O7 Tb1 O12 C58 124.8(3) . . . . ?
O11 Tb1 O12 C58 14.3(3) . . . . ?
O3 Tb1 O12 C58 84.2(4) . . . . ?
Mn1 Tb1 O12 C58 11.3(4) . . . . ?
Mn2 Tb1 O12 C58 -166.5(4) . . . . ?
O8 Tb1 O12 Mn2 -37.49(11) . . . . ?
O6 Tb1 O12 Mn2 143.90(11) . . . . ?
O4 Tb1 O12 Mn2 -141.39(10) . . . . ?
O2 Tb1 O12 Mn2 74.9(13) . . . . ?
O10 Tb1 O12 Mn2 36.47(10) . . . . ?
O7 Tb1 O12 Mn2 -68.68(13) . . . . ?
O11 Tb1 O12 Mn2 -179.19(16) . . . . ?
O3 Tb1 O12 Mn2 -109.30(12) . . . . ?
Mn1 Tb1 O12 Mn2 177.82(3) . . . . ?
O4 Mn1 N1 C4 48.1(5) . . . . ?
O6 Mn1 N1 C4 -76.3(4) . . . . ?
O2 Mn1 N1 C4 -6.4(4) . . . . ?
N3 Mn1 N1 C4 -155.2(4) . . . . ?
N2 Mn1 N1 C4 117.9(4) . . . . ?
Tb1 Mn1 N1 C4 -18.8(5) . . . . ?
O4 Mn1 N1 C3 -127.9(3) . . . . ?
O6 Mn1 N1 C3 107.8(3) . . . . ?
O2 Mn1 N1 C3 177.7(3) . . . . ?
N3 Mn1 N1 C3 28.9(3) . . . . ?
N2 Mn1 N1 C3 -58.0(3) . . . . ?
Tb1 Mn1 N1 C3 165.3(3) . . . . ?
O4 Mn1 N2 C13 -6.8(4) . . . . ?
O6 Mn1 N2 C13 45.7(5) . . . . ?
O2 Mn1 N2 C13 -77.3(4) . . . . ?
N3 Mn1 N2 C13 118.5(4) . . . . ?
N1 Mn1 N2 C13 -156.8(4) . . . . ?
Tb1 Mn1 N2 C13 -19.2(4) . . . . ?
O4 Mn1 N2 C12 176.6(3) . . . . ?
O6 Mn1 N2 C12 -130.9(3) . . . . ?
O2 Mn1 N2 C12 106.1(3) . . . . ?
N3 Mn1 N2 C12 -58.1(3) . . . . ?
N1 Mn1 N2 C12 26.7(3) . . . . ?
Tb1 Mn1 N2 C12 164.2(3) . . . . ?
O4 Mn1 N3 C22 -87.9(5) . . . . ?
O6 Mn1 N3 C22 -18.1(4) . . . . ?
O2 Mn1 N3 C22 37.1(6) . . . . ?
N1 Mn1 N3 C22 106.8(4) . . . . ?
N2 Mn1 N3 C22 -167.3(5) . . . . ?
Tb1 Mn1 N3 C22 -30.0(5) . . . . ?
O4 Mn1 N3 C21 104.2(3) . . . . ?
O6 Mn1 N3 C21 174.0(3) . . . . ?
O2 Mn1 N3 C21 -130.8(3) . . . . ?
N1 Mn1 N3 C21 -61.1(3) . . . . ?
N2 Mn1 N3 C21 24.8(3) . . . . ?
Tb1 Mn1 N3 C21 162.1(3) . . . . ?
O8 Mn2 N4 C33 -21.0(4) . . . . ?
O10 Mn2 N4 C33 36.9(6) . . . . ?
O12 Mn2 N4 C33 -88.6(5) . . . . ?
N6 Mn2 N4 C33 -168.1(5) . . . . ?
N5 Mn2 N4 C33 108.1(5) . . . . ?
Tb1 Mn2 N4 C33 -30.0(5) . . . . ?
O8 Mn2 N4 C32 174.5(4) . . . . ?
O10 Mn2 N4 C32 -127.6(4) . . . . ?
O12 Mn2 N4 C32 106.9(4) . . . . ?
N6 Mn2 N4 C32 27.5(4) . . . . ?
N5 Mn2 N4 C32 -56.4(4) . . . . ?
Tb1 Mn2 N4 C32 165.6(3) . . . . ?
O8 Mn2 N5 C42 -87.2(4) . . . . ?
O10 Mn2 N5 C42 -19.5(4) . . . . ?
O12 Mn2 N5 C42 38.1(5) . . . . ?
N4 Mn2 N5 C42 -165.7(4) . . . . ?
N6 Mn2 N5 C42 107.7(4) . . . . ?
Tb1 Mn2 N5 C42 -28.1(5) . . . . ?
O8 Mn2 N5 C41 106.0(4) . . . . ?
O10 Mn2 N5 C41 173.7(4) . . . . ?
O12 Mn2 N5 C41 -128.7(4) . . . . ?
N4 Mn2 N5 C41 27.5(4) . . . . ?
N6 Mn2 N5 C41 -59.0(4) . . . . ?
Tb1 Mn2 N5 C41 165.2(3) . . . . ?
O8 Mn2 N6 C51 50.9(5) . . . . ?
O10 Mn2 N6 C51 -73.3(5) . . . . ?
O12 Mn2 N6 C51 -2.9(4) . . . . ?
N4 Mn2 N6 C51 124.4(4) . . . . ?
N5 Mn2 N6 C51 -150.1(4) . . . . ?
Tb1 Mn2 N6 C51 -13.8(5) . . . . ?
O8 Mn2 N6 C50 -127.3(3) . . . . ?
O10 Mn2 N6 C50 108.5(3) . . . . ?
O12 Mn2 N6 C50 178.9(4) . . . . ?
N4 Mn2 N6 C50 -53.8(4) . . . . ?
N5 Mn2 N6 C50 31.7(4) . . . . ?
Tb1 Mn2 N6 C50 168.0(3) . . . . ?
C4 N1 C3 C2 -148.5(4) . . . . ?
Mn1 N1 C3 C2 28.0(5) . . . . ?
C12 C2 C3 N1 45.9(5) . . . . ?
C1 C2 C3 N1 162.1(4) . . . . ?
C21 C2 C3 N1 -80.6(5) . . . . ?
C3 N1 C4 C5 -179.6(4) . . . . ?
Mn1 N1 C4 C5 4.4(7) . . . . ?
N1 C4 C5 C11 1.3(8) . . . . ?
N1 C4 C5 C6 -179.6(5) . . . . ?
C11 C5 C6 C7 2.7(7) . . . . ?
C4 C5 C6 C7 -176.4(5) . . . . ?
C5 C6 C7 C8 -1.1(8) . . . . ?
C6 C7 C8 C9 -0.8(8) . . . . ?
C10 O1 C9 C8 3.6(6) . . . . ?
C10 O1 C9 C11 -177.7(4) . . . . ?
C7 C8 C9 O1 179.6(4) . . . . ?
C7 C8 C9 C11 1.0(7) . . . . ?
Mn1 O2 C11 C5 -3.5(6) . . . . ?
Tb1 O2 C11 C5 166.5(3) . . . . ?
Mn1 O2 C11 C9 178.0(3) . . . . ?
Tb1 O2 C11 C9 -12.0(6) . . . . ?
C6 C5 C11 O2 179.0(4) . . . . ?
C4 C5 C11 O2 -1.9(7) . . . . ?
C6 C5 C11 C9 -2.4(6) . . . . ?
C4 C5 C11 C9 176.6(4) . . . . ?
O1 C9 C11 O2 0.5(6) . . . . ?
C8 C9 C11 O2 179.2(4) . . . . ?
O1 C9 C11 C5 -178.1(4) . . . . ?
C8 C9 C11 C5 0.6(7) . . . . ?
C13 N2 C12 C2 -146.6(4) . . . . ?
Mn1 N2 C12 C2 30.4(5) . . . . ?
C1 C2 C12 N2 160.9(4) . . . . ?
C3 C2 C12 N2 -82.9(5) . . . . ?
C21 C2 C12 N2 42.8(6) . . . . ?
C12 N2 C13 C14 -179.3(4) . . . . ?
Mn1 N2 C13 C14 4.2(7) . . . . ?
N2 C13 C14 C15 -178.6(4) . . . . ?
N2 C13 C14 C20 1.6(7) . . . . ?
C20 C14 C15 C16 -0.6(7) . . . . ?
C13 C14 C15 C16 179.6(4) . . . . ?
C14 C15 C16 C17 2.7(7) . . . . ?
C15 C16 C17 C18 -2.1(7) . . . . ?
C19 O3 C18 C17 -2.7(6) . . . . ?
Tb1 O3 C18 C17 -174.0(3) . . . . ?
C19 O3 C18 C20 177.0(4) . . . . ?
Tb1 O3 C18 C20 5.7(4) . . . . ?
C16 C17 C18 O3 179.0(4) . . . . ?
C16 C17 C18 C20 -0.7(6) . . . . ?
Mn1 O4 C20 C18 175.8(3) . . . . ?
Tb1 O4 C20 C18 -12.8(6) . . . . ?
Mn1 O4 C20 C14 -5.1(6) . . . . ?
Tb1 O4 C20 C14 166.3(3) . . . . ?
O3 C18 C20 O4 2.1(5) . . . . ?
C17 C18 C20 O4 -178.2(4) . . . . ?
O3 C18 C20 C14 -177.0(4) . . . . ?
C17 C18 C20 C14 2.7(6) . . . . ?
C15 C14 C20 O4 178.9(4) . . . . ?
C13 C14 C20 O4 -1.3(7) . . . . ?
C15 C14 C20 C18 -2.0(6) . . . . ?
C13 C14 C20 C18 177.8(4) . . . . ?
C22 N3 C21 C2 -138.0(5) . . . . ?
Mn1 N3 C21 C2 31.2(5) . . . . ?
C12 C2 C21 N3 -81.6(5) . . . . ?
C1 C2 C21 N3 160.7(4) . . . . ?
C3 C2 C21 N3 43.8(5) . . . . ?
C21 N3 C22 C23 -179.2(5) . . . . ?
Mn1 N3 C22 C23 12.9(8) . . . . ?
N3 C22 C23 C29 2.6(8) . . . . ?
N3 C22 C23 C24 -177.6(5) . . . . ?
C29 C23 C24 C25 0.3(7) . . . . ?
C22 C23 C24 C25 -179.5(5) . . . . ?
C23 C24 C25 C26 3.2(8) . . . . ?
C24 C25 C26 C27 -2.3(8) . . . . ?
C28 O5 C27 C26 -3.1(7) . . . . ?
C28 O5 C27 C29 178.3(4) . . . . ?
C25 C26 C27 O5 179.4(5) . . . . ?
C25 C26 C27 C29 -2.2(7) . . . . ?
Mn1 O6 C29 C23 -10.3(7) . . . . ?
Tb1 O6 C29 C23 175.8(3) . . . . ?
Mn1 O6 C29 C27 170.2(3) . . . . ?
Tb1 O6 C29 C27 -3.7(7) . . . . ?
C24 C23 C29 O6 175.9(4) . . . . ?
C22 C23 C29 O6 -4.2(7) . . . . ?
C24 C23 C29 C27 -4.6(6) . . . . ?
C22 C23 C29 C27 175.2(4) . . . . ?
O5 C27 C29 O6 3.7(6) . . . . ?
C26 C27 C29 O6 -174.9(4) . . . . ?
O5 C27 C29 C23 -175.8(4) . . . . ?
C26 C27 C29 C23 5.6(7) . . . . ?
C33 N4 C32 C31 -140.4(5) . . . . ?
Mn2 N4 C32 C31 25.6(6) . . . . ?
C41 C31 C32 N4 48.0(6) . . . . ?
C30 C31 C32 N4 164.3(4) . . . . ?
C50 C31 C32 N4 -78.9(6) . . . . ?
C32 N4 C33 C34 -175.2(6) . . . . ?
Mn2 N4 C33 C34 20.1(8) . . . . ?
N4 C33 C34 C35 175.2(6) . . . . ?
N4 C33 C34 C40 -3.6(10) . . . . ?
C40 C34 C35 C36 1.1(9) . . . . ?
C33 C34 C35 C36 -177.8(6) . . . . ?
C34 C35 C36 C37 0.9(10) . . . . ?
C35 C36 C37 C38 -1.6(9) . . . . ?
C39 O7 C38 C37 4.5(7) . . . . ?
Tb1 O7 C38 C37 177.3(4) . . . . ?
C39 O7 C38 C40 -174.7(4) . . . . ?
Tb1 O7 C38 C40 -2.0(5) . . . . ?
C36 C37 C38 O7 -178.8(5) . . . . ?
C36 C37 C38 C40 0.3(8) . . . . ?
Mn2 O8 C40 C38 172.3(3) . . . . ?
Tb1 O8 C40 C38 0.2(6) . . . . ?
Mn2 O8 C40 C34 -7.1(7) . . . . ?
Tb1 O8 C40 C34 -179.1(4) . . . . ?
O7 C38 C40 O8 1.4(6) . . . . ?
C37 C38 C40 O8 -177.9(4) . . . . ?
O7 C38 C40 C34 -179.2(4) . . . . ?
C37 C38 C40 C34 1.5(7) . . . . ?
C35 C34 C40 O8 177.2(5) . . . . ?
C33 C34 C40 O8 -4.0(8) . . . . ?
C35 C34 C40 C38 -2.2(7) . . . . ?
C33 C34 C40 C38 176.6(5) . . . . ?
C42 N5 C41 C31 -141.1(5) . . . . ?
Mn2 N5 C41 C31 27.0(6) . . . . ?
C32 C31 C41 N5 -80.2(5) . . . . ?
C30 C31 C41 N5 163.6(4) . . . . ?
C50 C31 C41 N5 47.2(6) . . . . ?
C41 N5 C42 C43 -175.7(5) . . . . ?
Mn2 N5 C42 C43 17.4(7) . . . . ?
N5 C42 C43 C44 176.4(5) . . . . ?
N5 C42 C43 C49 -1.0(8) . . . . ?
C49 C43 C44 C45 0.8(8) . . . . ?
C42 C43 C44 C45 -176.6(5) . . . . ?
C43 C44 C45 C46 1.5(8) . . . . ?
C44 C45 C46 C47 -1.9(8) . . . . ?
C48 O9 C47 C46 3.4(6) . . . . ?
C48 O9 C47 C49 -175.8(4) . . . . ?
C45 C46 C47 O9 -179.2(5) . . . . ?
C45 C46 C47 C49 -0.1(7) . . . . ?
Mn2 O10 C49 C43 -6.3(6) . . . . ?
Tb1 O10 C49 C43 -178.1(3) . . . . ?
Mn2 O10 C49 C47 173.6(3) . . . . ?
Tb1 O10 C49 C47 1.8(6) . . . . ?
C44 C43 C49 O10 177.2(4) . . . . ?
C42 C43 C49 O10 -5.6(7) . . . . ?
C44 C43 C49 C47 -2.7(7) . . . . ?
C42 C43 C49 C47 174.6(4) . . . . ?
O9 C47 C49 O10 1.7(6) . . . . ?
C46 C47 C49 O10 -177.5(4) . . . . ?
O9 C47 C49 C43 -178.4(4) . . . . ?
C46 C47 C49 C43 2.4(6) . . . . ?
C51 N6 C50 C31 -155.5(5) . . . . ?
Mn2 N6 C50 C31 22.9(6) . . . . ?
C32 C31 C50 N6 48.8(6) . . . . ?
C41 C31 C50 N6 -78.1(6) . . . . ?
C30 C31 C50 N6 165.5(5) . . . . ?
C50 N6 C51 C52 -176.3(5) . . . . ?
Mn2 N6 C51 C52 5.5(8) . . . . ?
N6 C51 C52 C53 172.3(5) . . . . ?
N6 C51 C52 C58 -3.4(8) . . . . ?
C58 C52 C53 C54 -0.6(8) . . . . ?
C51 C52 C53 C54 -176.5(5) . . . . ?
C52 C53 C54 C55 -0.8(8) . . . . ?
C53 C54 C55 C56 0.6(8) . . . . ?
C54 C55 C56 O11 179.7(4) . . . . ?
C54 C55 C56 C58 1.0(7) . . . . ?
C57 O11 C56 C55 0.7(6) . . . . ?
Tb1 O11 C56 C55 -166.7(4) . . . . ?
C57 O11 C56 C58 179.4(4) . . . . ?
Tb1 O11 C56 C58 12.0(4) . . . . ?
Mn2 O12 C58 C56 -175.7(3) . . . . ?
Tb1 O12 C58 C56 -13.8(6) . . . . ?
Mn2 O12 C58 C52 3.2(6) . . . . ?
Tb1 O12 C58 C52 165.1(3) . . . . ?
C55 C56 C58 O12 176.6(4) . . . . ?
O11 C56 C58 O12 -2.2(6) . . . . ?
C55 C56 C58 C52 -2.4(6) . . . . ?
O11 C56 C58 C52 178.9(4) . . . . ?
C53 C52 C58 O12 -176.8(4) . . . . ?
C51 C52 C58 O12 -1.2(7) . . . . ?
C53 C52 C58 C56 2.1(6) . . . . ?
C51 C52 C58 C56 177.7(4) . . . . ?
